data_1518254
loop_
_publ_author_name
'Wise, Matthew D.'
'Holstein, Julian J.'
'Pattison, Philip'
'Besnard, Celine'
'Solari, Euro'
'Scopelliti, Rosario'
'Bricogne, Gerard'
'Severin, Kay'

_publ_section_title
;
 Large, heterometallic coordination cages based on ditopic metallo-ligands
 with 3-pyridyl donor groups
;
_journal_issue 2
_journal_name_full 'Chem. Sci.'
_journal_page_first 1004
_journal_paper_doi 10.1039/C4SC03046J
_journal_volume 6
_journal_year 2015
_chemical_formula_moiety '2(C264 H312 B24 Fe12 N96 O72 Pd6), 11(B F4), 3(C4 H10 O)'
_chemical_formula_sum 'C270 H327 B29.5 F22 Fe12 N96 O73.5 Pd6'
_chemical_formula_weight 8138.75
_space_group_crystal_system cubic
_space_group_IT_number 209
_space_group_name_Hall 'F 4 2 3'
_space_group_name_H-M_alt 'F 4 3 2'
_symmetry_space_group_name_Hall 'F 4 2 3'
_symmetry_space_group_name_H-M 'F 4 3 2'
_atom_sites_solution_hydrogens geom
_audit_creation_method SHELXL-2014/6
_cell_angle_alpha 90
_cell_angle_beta 90
_cell_angle_gamma 90
_cell_formula_units_Z 32
_cell_length_a 77.18120(10)
_cell_length_b 77.18120(10)
_cell_length_c 77.18120(10)
_cell_measurement_reflns_used 795832
_cell_measurement_temperature 100(2)
_cell_measurement_theta_max 25.0699
_cell_measurement_theta_min 1.4534
_cell_volume 459763.6(10)
_computing_cell_refinement
;
CrysAlisPro, Agilent Technologies,
Version 1.171.36.24 (release 03-12-2012 CrysAlis171 .NET)
(compiled Dec  3 2012,18:21:49)
;
_computing_data_collection 'Pylatus software, SNBL@ESRF (Dyadkin 2013)'
_computing_data_reduction
;
CrysAlisPro, Agilent Technologies,
Version 1.171.36.24 (release 03-12-2012 CrysAlis171 .NET)
(compiled Dec  3 2012,18:21:49)
;
_computing_molecular_graphics 'shelXle (Huebschle, 2014)'
_computing_publication_material 'enCIFer 1.3, CCDC, 2008'
_computing_structure_refinement 'SHELXL-2014/6 (Sheldrick, 2014)'
_computing_structure_solution
;
Palatinus L., Chapuis G. (2007): Superflip - a computer program for
the solution of crystal structures by charge flipping in
arbitrary dimensions. J. Appl. Cryst. 40, 786-790
;
_diffrn_ambient_temperature 100(2)
_diffrn_measured_fraction_theta_full 0.980
_diffrn_measured_fraction_theta_max 0.980
_diffrn_measurement_device_type 'Pilatus 2M, Dectris-CrysAlisPro-abstract goniometer imported dectris images'
_diffrn_measurement_method '\p scans'
_diffrn_radiation_type synchrotron
_diffrn_radiation_wavelength 0.715
_diffrn_reflns_av_R_equivalents 0.0379
_diffrn_reflns_av_unetI/netI 0.0117
_diffrn_reflns_Laue_measured_fraction_full 0.980
_diffrn_reflns_Laue_measured_fraction_max 0.980
_diffrn_reflns_limit_h_max 83
_diffrn_reflns_limit_h_min -90
_diffrn_reflns_limit_k_max 85
_diffrn_reflns_limit_k_min -90
_diffrn_reflns_limit_l_max 85
_diffrn_reflns_limit_l_min -91
_diffrn_reflns_number 795832
_diffrn_reflns_point_group_measured_fraction_full 0.981
_diffrn_reflns_point_group_measured_fraction_max 0.981
_diffrn_reflns_theta_full 25.077
_diffrn_reflns_theta_max 25.076
_diffrn_reflns_theta_min 1.570
_diffrn_source 'Swiss Norwegian beamline @ ESRF, Grenoble, France'
_exptl_absorpt_coefficient_mu 0.536
_exptl_absorpt_correction_T_max 1.00000
_exptl_absorpt_correction_T_min 0.93086
_exptl_absorpt_correction_type multi-scan
_exptl_absorpt_process_details
;
CrysAlisPro, Agilent Technologies,
Version 1.171.36.24 (release 03-12-2012 CrysAlis171 .NET)
(compiled Dec  3 2012,18:21:49)
Empirical absorption correction using spherical harmonics,
 implemented in SCALE3 ABSPACK scaling algorithm.
;
_exptl_crystal_colour 'dark red'
_exptl_crystal_density_diffrn 0.941
_exptl_crystal_description pyramidal
_exptl_crystal_F_000 132496
_exptl_crystal_size_max 0.240
_exptl_crystal_size_mid 0.130
_exptl_crystal_size_min 0.080
_refine_diff_density_max 3.178
_refine_diff_density_min -0.583
_refine_diff_density_rms 0.118
_refine_ls_abs_structure_details
;
 Refined as an inversion twin.
;
_refine_ls_abs_structure_Flack 0.50(2)
_refine_ls_extinction_method none
_refine_ls_goodness_of_fit_ref 1.300
_refine_ls_hydrogen_treatment constr
_refine_ls_matrix_type full
_refine_ls_number_parameters 1526
_refine_ls_number_reflns 32544
_refine_ls_number_restraints 4154
_refine_ls_restrained_S_all 1.300
_refine_ls_R_factor_all 0.0829
_refine_ls_R_factor_gt 0.0810
_refine_ls_shift/su_max 0.002
_refine_ls_shift/su_mean 0.000
_refine_ls_structure_factor_coef Fsqd
_refine_ls_weighting_details 'w=1/[\s^2^(Fo^2^)+(0.2000P)^2^] where P=(Fo^2^+2Fc^2^)/3'
_refine_ls_weighting_scheme calc
_refine_ls_wR_factor_gt 0.2584
_refine_ls_wR_factor_ref 0.2646
_reflns_Friedel_coverage 0.830
_reflns_Friedel_fraction_full 0.981
_reflns_Friedel_fraction_max 0.981
_reflns_number_gt 31295
_reflns_number_total 32544
_reflns_threshold_expression 'I > 2\s(I)'
_cod_data_source_file c4sc03046j2.cif
_cod_data_source_block cage3
_cod_depositor_comments 'Adding full bibliography for 1518252--1518257.cif.'
_cod_original_cell_volume 459763.6(18)
_cod_original_formula_sum 'C270 H327 B29.50 F22 Fe12 N96 O73.50 Pd6'
_cod_database_code 1518254
_shelx_space_group_comment
;
The symmetry employed for this shelxl refinement is uniquely defined
by the following loop, which should always be used as a source of
symmetry information in preference to the above space-group names.
They are only intended as comments.
;
_shelx_estimated_absorpt_t_min 0.882
_shelx_estimated_absorpt_t_max 0.958
_computing_refinement_gui 'shelXle (Huebschle, 2014)'

loop_
_space_group_symop_operation_xyz
'x, y, z'
'y, z, x'
'z, x, y'
'-y, x, z'
'-z, y, x'
'-x, z, y'
'-x, -y, z'
'-z, x, -y'
'-x, y, -z'
'-y, -z, x'
'-z, -x, y'
'y, -x, z'
'z, -y, x'
'x, -z, y'
'-y, z, -x'
'-z, -y, -x'
'-x, -z, -y'
'-y, -x, -z'
'y, -z, -x'
'y, x, -z'
'z, y, -x'
'x, z, -y'
'x, -y, -z'
'z, -x, -y'
'x, y+1/2, z+1/2'
'y, z+1/2, x+1/2'
'z, x+1/2, y+1/2'
'-y, x+1/2, z+1/2'
'-z, y+1/2, x+1/2'
'-x, z+1/2, y+1/2'
'-x, -y+1/2, z+1/2'
'-z, x+1/2, -y+1/2'
'-x, y+1/2, -z+1/2'
'-y, -z+1/2, x+1/2'
'-z, -x+1/2, y+1/2'
'y, -x+1/2, z+1/2'
'z, -y+1/2, x+1/2'
'x, -z+1/2, y+1/2'
'-y, z+1/2, -x+1/2'
'-z, -y+1/2, -x+1/2'
'-x, -z+1/2, -y+1/2'
'-y, -x+1/2, -z+1/2'
'y, -z+1/2, -x+1/2'
'y, x+1/2, -z+1/2'
'z, y+1/2, -x+1/2'
'x, z+1/2, -y+1/2'
'x, -y+1/2, -z+1/2'
'z, -x+1/2, -y+1/2'
'x+1/2, y, z+1/2'
'y+1/2, z, x+1/2'
'z+1/2, x, y+1/2'
'-y+1/2, x, z+1/2'
'-z+1/2, y, x+1/2'
'-x+1/2, z, y+1/2'
'-x+1/2, -y, z+1/2'
'-z+1/2, x, -y+1/2'
'-x+1/2, y, -z+1/2'
'-y+1/2, -z, x+1/2'
'-z+1/2, -x, y+1/2'
'y+1/2, -x, z+1/2'
'z+1/2, -y, x+1/2'
'x+1/2, -z, y+1/2'
'-y+1/2, z, -x+1/2'
'-z+1/2, -y, -x+1/2'
'-x+1/2, -z, -y+1/2'
'-y+1/2, -x, -z+1/2'
'y+1/2, -z, -x+1/2'
'y+1/2, x, -z+1/2'
'z+1/2, y, -x+1/2'
'x+1/2, z, -y+1/2'
'x+1/2, -y, -z+1/2'
'z+1/2, -x, -y+1/2'
'x+1/2, y+1/2, z'
'y+1/2, z+1/2, x'
'z+1/2, x+1/2, y'
'-y+1/2, x+1/2, z'
'-z+1/2, y+1/2, x'
'-x+1/2, z+1/2, y'
'-x+1/2, -y+1/2, z'
'-z+1/2, x+1/2, -y'
'-x+1/2, y+1/2, -z'
'-y+1/2, -z+1/2, x'
'-z+1/2, -x+1/2, y'
'y+1/2, -x+1/2, z'
'z+1/2, -y+1/2, x'
'x+1/2, -z+1/2, y'
'-y+1/2, z+1/2, -x'
'-z+1/2, -y+1/2, -x'
'-x+1/2, -z+1/2, -y'
'-y+1/2, -x+1/2, -z'
'y+1/2, -z+1/2, -x'
'y+1/2, x+1/2, -z'
'z+1/2, y+1/2, -x'
'x+1/2, z+1/2, -y'
'x+1/2, -y+1/2, -z'
'z+1/2, -x+1/2, -y'

loop_
_atom_site_label
_atom_site_type_symbol
_atom_site_fract_x
_atom_site_fract_y
_atom_site_fract_z
_atom_site_U_iso_or_equiv
_atom_site_adp_type
_atom_site_occupancy
_atom_site_site_symmetry_order
_atom_site_calc_flag
_atom_site_refinement_flags_posn
_atom_site_refinement_flags_adp
_atom_site_refinement_flags_occupancy
_atom_site_disorder_assembly
_atom_site_disorder_group
Pd1 Pd 0.5000 0.60059(2) 0.5000 0.0423(2) Uani 1 4 d S T P . .
Fe1 Fe 0.50442(2) 0.65658(2) 0.59141(2) 0.0457(2) Uani 1 1 d . . . . .
Pd2 Pd 0.50613(2) 0.74909(2) 0.64683(2) 0.05186(18) Uani 1 1 d . . . . .
Fe2 Fe 0.51582(2) 0.84499(2) 0.59465(2) 0.0605(3) Uani 1 1 d . . . . .
Pd3 Pd 0.5000 0.90115(2) 0.5000 0.0548(3) Uani 1 4 d S T P . .
Fe3 Fe 0.41186(2) 0.74690(2) 0.59667(2) 0.0763(4) Uani 1 1 d . . . . .
Pd4 Pd 0.39702(2) 0.7500 0.7500 0.0803(3) Uani 1 2 d S T P . .
Fe4 Fe 0.34266(2) 0.75259(3) 0.65636(2) 0.0978(5) Uani 1 1 d . . . . .
C1_1 C 0.51996(7) 0.61468(7) 0.55065(6) 0.0476(12) Uani 1 1 d D U . . .
C2_1 C 0.51145(8) 0.61302(7) 0.53487(6) 0.0472(12) Uani 1 1 d D U . . .
H2_1 H 0.5026 0.6213 0.5325 0.057 Uiso 1 1 calc R U . . .
N3_1 N 0.51439(7) 0.60096(6) 0.52265(7) 0.0510(11) Uani 1 1 d D U . . .
C4_1 C 0.52708(9) 0.58948(8) 0.52570(9) 0.0567(14) Uani 1 1 d D U . . .
H4_1 H 0.5296 0.5810 0.5172 0.068 Uiso 1 1 calc R U . . .
C5_1 C 0.53678(9) 0.58963(8) 0.54116(9) 0.0607(15) Uani 1 1 d D U . . .
H5_1 H 0.5456 0.5813 0.5433 0.073 Uiso 1 1 calc R U . . .
C6_1 C 0.53302(8) 0.60244(8) 0.55310(8) 0.0538(13) Uani 1 1 d D U . . .
H6_1 H 0.5396 0.6029 0.5635 0.065 Uiso 1 1 calc R U . . .
B7_1 B 0.51468(9) 0.62899(8) 0.56492(9) 0.0474(13) Uani 1 1 d D U . . .
O8_1 O 0.52776(6) 0.64447(5) 0.56365(6) 0.0543(10) Uani 1 1 d D U . . .
N9_1 N 0.52219(8) 0.65859(7) 0.57396(7) 0.0554(12) Uani 1 1 d D U . . .
C10_1 C 0.52843(10) 0.67363(9) 0.56967(9) 0.0631(15) Uani 1 1 d D U . . .
C11_1 C 0.52067(10) 0.68750(8) 0.58091(9) 0.0619(16) Uani 1 1 d D U . . .
N12_1 N 0.50824(8) 0.68157(7) 0.59054(7) 0.0560(12) Uani 1 1 d D U . . .
O13_1 O 0.50081(8) 0.69297(6) 0.60212(6) 0.0613(11) Uani 1 1 d D U . . .
B14_1 B 0.49385(11) 0.68318(9) 0.61831(9) 0.0553(15) Uani 1 1 d D U . . .
O15_1 O 0.49644(6) 0.63525(6) 0.56062(6) 0.0543(10) Uani 1 1 d D U . . .
N16_1 N 0.49004(8) 0.64630(7) 0.57355(7) 0.0548(12) Uani 1 1 d D U . . .
C17_1 C 0.47314(8) 0.64592(8) 0.57543(8) 0.0542(13) Uani 1 1 d D U . . .
C18_1 C 0.46765(9) 0.65674(9) 0.59063(9) 0.0582(14) Uani 1 1 d D U . . .
N19_1 N 0.48116(8) 0.66185(7) 0.59945(7) 0.0557(12) Uani 1 1 d D U . . .
O20_1 O 0.47793(7) 0.67332(6) 0.61331(6) 0.0568(10) Uani 1 1 d D U . . .
O21_1 O 0.51541(6) 0.62101(5) 0.58244(6) 0.0522(10) Uani 1 1 d D U . . .
N22_1 N 0.51324(7) 0.63335(7) 0.59576(7) 0.0494(11) Uani 1 1 d D U . . .
C23_1 C 0.52054(8) 0.62984(8) 0.61073(7) 0.0487(12) Uani 1 1 d D U . . .
C24_1 C 0.51848(8) 0.64429(8) 0.62310(7) 0.0495(12) Uani 1 1 d D U . . .
N25_1 N 0.51189(8) 0.65805(7) 0.61556(7) 0.0535(12) Uani 1 1 d D U . . .
O26_1 O 0.50786(6) 0.67215(6) 0.62595(5) 0.0545(10) Uani 1 1 d D U . . .
C27_1 C 0.48799(8) 0.69771(7) 0.63262(8) 0.0557(13) Uani 1 1 d D U . . .
C28_1 C 0.49684(8) 0.71341(7) 0.63421(7) 0.0506(13) Uani 1 1 d D U . . .
H28_1 H 0.5059 0.7158 0.6262 0.061 Uiso 1 1 calc R U . . .
N29_1 N 0.49320(7) 0.72540(7) 0.64655(6) 0.0526(12) Uani 1 1 d D U . . .
C30_1 C 0.48061(9) 0.72219(9) 0.65797(9) 0.0594(15) Uani 1 1 d D U . . .
H30_1 H 0.4781 0.7306 0.6667 0.071 Uiso 1 1 calc R U . . .
C31_1 C 0.47084(9) 0.70672(10) 0.65751(9) 0.0632(16) Uani 1 1 d D U . . .
H31_1 H 0.4619 0.7046 0.6657 0.076 Uiso 1 1 calc R U . . .
C32_1 C 0.47483(9) 0.69463(8) 0.64453(8) 0.0581(14) Uani 1 1 d D U . . .
H32_1 H 0.4684 0.6841 0.6439 0.070 Uiso 1 1 calc R U . . .
C10A_1 C 0.54149(13) 0.67671(10) 0.55578(11) 0.078(2) Uani 1 1 d D U . . .
H10A_1 H 0.5440 0.6891 0.5550 0.116 Uiso 1 1 calc R U . . .
H10B_1 H 0.5369 0.6726 0.5447 0.116 Uiso 1 1 calc R U . . .
H10C_1 H 0.5522 0.6704 0.5585 0.116 Uiso 1 1 calc R U . . .
C11A_1 C 0.52709(15) 0.70622(10) 0.58070(12) 0.085(3) Uani 1 1 d D U . . .
H11A_1 H 0.5366 0.7073 0.5724 0.128 Uiso 1 1 calc R U . . .
H11B_1 H 0.5312 0.7094 0.5923 0.128 Uiso 1 1 calc R U . . .
H11C_1 H 0.5176 0.7139 0.5773 0.128 Uiso 1 1 calc R U . . .
C17A_1 C 0.46090(11) 0.63570(10) 0.56438(11) 0.0698(19) Uani 1 1 d D U . . .
H17A_1 H 0.4490 0.6378 0.5682 0.105 Uiso 1 1 calc R U . . .
H17B_1 H 0.4636 0.6233 0.5655 0.105 Uiso 1 1 calc R U . . .
H17C_1 H 0.4622 0.6393 0.5523 0.105 Uiso 1 1 calc R U . . .
C18A_1 C 0.44942(9) 0.66197(10) 0.59483(11) 0.0660(17) Uani 1 1 d D U . . .
H18A_1 H 0.4415 0.6568 0.5864 0.099 Uiso 1 1 calc R U . . .
H18B_1 H 0.4484 0.6746 0.5944 0.099 Uiso 1 1 calc R U . . .
H18C_1 H 0.4464 0.6579 0.6065 0.099 Uiso 1 1 calc R U . . .
C23A_1 C 0.52967(9) 0.61309(9) 0.61505(8) 0.0570(15) Uani 1 1 d D U . . .
H23A_1 H 0.5339 0.6135 0.6270 0.085 Uiso 1 1 calc R U . . .
H23B_1 H 0.5395 0.6115 0.6072 0.085 Uiso 1 1 calc R U . . .
H23C_1 H 0.5216 0.6034 0.6138 0.085 Uiso 1 1 calc R U . . .
C24A_1 C 0.52395(9) 0.64389(10) 0.64166(8) 0.0575(15) Uani 1 1 d D U . . .
H24A_1 H 0.5285 0.6324 0.6445 0.086 Uiso 1 1 calc R U . . .
H24B_1 H 0.5139 0.6464 0.6491 0.086 Uiso 1 1 calc R U . . .
H24C_1 H 0.5330 0.6526 0.6436 0.086 Uiso 1 1 calc R U . . .
C1_2 C 0.52437(12) 0.80111(9) 0.63549(9) 0.085(2) Uani 1 1 d D U . . .
C2_2 C 0.51648(10) 0.78496(8) 0.63537(8) 0.0649(17) Uani 1 1 d D U . . .
H2_2 H 0.5089 0.7823 0.6260 0.078 Uiso 1 1 calc R U . . .
N3_2 N 0.51885(9) 0.77261(8) 0.64782(7) 0.0659(15) Uani 1 1 d D U . . .
C4_2 C 0.52931(13) 0.77618(13) 0.66096(10) 0.091(3) Uani 1 1 d D U . . .
H4_2 H 0.5306 0.7679 0.6700 0.110 Uiso 1 1 calc R U . . .
C5_2 C 0.53846(17) 0.79184(14) 0.66198(12) 0.115(3) Uani 1 1 d D U . . .
H5_2 H 0.5464 0.7938 0.6711 0.138 Uiso 1 1 calc R U . . .
C6_2 C 0.53576(17) 0.80435(14) 0.64953(12) 0.115(3) Uani 1 1 d D U . . .
H6_2 H 0.5415 0.8152 0.6504 0.138 Uiso 1 1 calc R U . . .
B7_2 B 0.52111(17) 0.81592(12) 0.62113(12) 0.084(2) Uani 1 1 d D U . . .
O8_2 O 0.53565(11) 0.82947(10) 0.62384(10) 0.0997(19) Uani 1 1 d D U . . .
N9_2 N 0.53520(10) 0.84103(10) 0.61063(12) 0.087(2) Uani 1 1 d D U . . .
C10_2 C 0.54954(10) 0.84988(10) 0.60795(12) 0.0770(19) Uani 1 1 d D U . . .
C11_2 C 0.54817(10) 0.86292(10) 0.59413(12) 0.0769(19) Uani 1 1 d D U . . .
N12_2 N 0.53324(10) 0.86121(11) 0.58641(12) 0.090(2) Uani 1 1 d D U . . .
O13_2 O 0.53010(10) 0.87297(10) 0.57232(10) 0.0968(18) Uani 1 1 d D U . . .
B14_2 B 0.51092(15) 0.87408(11) 0.56844(12) 0.0763(19) Uani 1 1 d D U . . .
O15_2 O 0.50422(11) 0.82317(11) 0.62400(9) 0.1031(19) Uani 1 1 d D U . . .
N16_2 N 0.50101(14) 0.83835(12) 0.61442(10) 0.099(2) Uani 1 1 d D U . . .
C17_2 C 0.48879(12) 0.84915(12) 0.61869(11) 0.085(2) Uani 1 1 d D U . . .
C18_2 C 0.48741(11) 0.86422(11) 0.60703(10) 0.0752(18) Uani 1 1 d D U . . .
N19_2 N 0.50011(12) 0.86416(10) 0.59575(10) 0.0874(19) Uani 1 1 d D U . . .
O20_2 O 0.50092(12) 0.87754(8) 0.58419(9) 0.0928(17) Uani 1 1 d D U . . .
O21_2 O 0.52217(14) 0.80854(8) 0.60390(9) 0.107(2) Uani 1 1 d D U . . .
N22_2 N 0.51665(15) 0.82037(9) 0.59052(9) 0.103(3) Uani 1 1 d D U . . .
C23_2 C 0.51124(15) 0.81388(9) 0.57582(10) 0.089(2) Uani 1 1 d D U . . .
C24_2 C 0.50763(14) 0.82763(9) 0.56292(10) 0.086(2) Uani 1 1 d D U . . .
N25_2 N 0.50945(13) 0.84312(8) 0.57030(10) 0.088(2) Uani 1 1 d D U . . .
O26_2 O 0.50548(12) 0.85762(7) 0.56020(8) 0.099(2) Uani 1 1 d D U . . .
C27_2 C 0.50950(11) 0.88998(8) 0.55501(7) 0.0702(17) Uani 1 1 d D U . . .
C28_2 C 0.50570(10) 0.88879(8) 0.53733(7) 0.0622(16) Uani 1 1 d D U . . .
H28_2 H 0.5036 0.8776 0.5327 0.075 Uiso 1 1 calc R U . . .
N29_2 N 0.50475(8) 0.90242(6) 0.52620(8) 0.0628(14) Uani 1 1 d D U . . .
C30_2 C 0.50820(12) 0.91861(8) 0.53279(10) 0.0702(18) Uani 1 1 d D U . . .
H30_2 H 0.5075 0.9283 0.5253 0.084 Uiso 1 1 calc R U . . .
C31_2 C 0.51272(13) 0.92129(9) 0.54994(10) 0.080(2) Uani 1 1 d D U . . .
H31_2 H 0.5158 0.9325 0.5541 0.096 Uiso 1 1 calc R U . . .
C32_2 C 0.51250(13) 0.90685(8) 0.56094(11) 0.079(2) Uani 1 1 d D U . . .
H32_2 H 0.5145 0.9086 0.5730 0.095 Uiso 1 1 calc R U . . .
C10A_2 C 0.56577(12) 0.84740(13) 0.61873(16) 0.093(3) Uani 1 1 d D U . . .
H10A_2 H 0.5748 0.8553 0.6146 0.139 Uiso 1 1 calc R U . . .
H10B_2 H 0.5698 0.8354 0.6177 0.139 Uiso 1 1 calc R U . . .
H10C_2 H 0.5632 0.8499 0.6309 0.139 Uiso 1 1 calc R U . . .
C11A_2 C 0.56145(13) 0.87712(12) 0.59024(13) 0.086(2) Uani 1 1 d D U . . .
H11A_2 H 0.5715 0.8757 0.5979 0.128 Uiso 1 1 calc R U . . .
H11B_2 H 0.5562 0.8885 0.5922 0.128 Uiso 1 1 calc R U . . .
H11C_2 H 0.5652 0.8762 0.5781 0.128 Uiso 1 1 calc R U . . .
C17A_2 C 0.47736(14) 0.84776(19) 0.63400(12) 0.104(3) Uani 1 1 d D U . . .
H17A_2 H 0.4692 0.8575 0.6341 0.157 Uiso 1 1 calc R U . . .
H17B_2 H 0.4844 0.8480 0.6446 0.157 Uiso 1 1 calc R U . . .
H17C_2 H 0.4709 0.8368 0.6335 0.157 Uiso 1 1 calc R U . . .
C18A_2 C 0.47331(12) 0.87810(13) 0.60706(13) 0.085(2) Uani 1 1 d D U . . .
H18A_2 H 0.4652 0.8759 0.6166 0.128 Uiso 1 1 calc R U . . .
H18B_2 H 0.4671 0.8778 0.5960 0.128 Uiso 1 1 calc R U . . .
H18C_2 H 0.4786 0.8895 0.6086 0.128 Uiso 1 1 calc R U . . .
C23A_2 C 0.50884(18) 0.79455(10) 0.57172(12) 0.100(4) Uani 1 1 d D U . . .
H23A_2 H 0.5044 0.7932 0.5599 0.150 Uiso 1 1 calc R U . . .
H23B_2 H 0.5006 0.7895 0.5799 0.150 Uiso 1 1 calc R U . . .
H23C_2 H 0.5200 0.7886 0.5727 0.150 Uiso 1 1 calc R U . . .
C24A_2 C 0.50331(19) 0.82409(11) 0.54432(10) 0.098(4) Uani 1 1 d D U . . .
H24A_2 H 0.5029 0.8115 0.5424 0.147 Uiso 1 1 calc R U . . .
H24B_2 H 0.5122 0.8293 0.5369 0.147 Uiso 1 1 calc R U . . .
H24C_2 H 0.4920 0.8291 0.5416 0.147 Uiso 1 1 calc R U . . .
C1_3 C 0.45321(9) 0.76465(11) 0.63656(11) 0.084(2) Uani 1 1 d D U . . .
C2_3 C 0.46983(8) 0.75765(9) 0.63674(9) 0.0646(17) Uani 1 1 d D U . . .
H2_3 H 0.4726 0.7495 0.6280 0.078 Uiso 1 1 calc R U . . .
N3_3 N 0.48244(8) 0.76155(8) 0.64845(8) 0.0662(15) Uani 1 1 d D U . . .
C4_3 C 0.47931(12) 0.77407(11) 0.66037(11) 0.079(2) Uani 1 1 d D U . . .
H4_3 H 0.4882 0.7776 0.6681 0.095 Uiso 1 1 calc R U . . .
C5_3 C 0.46287(12) 0.78176(13) 0.66121(13) 0.091(2) Uani 1 1 d D U . . .
H5_3 H 0.4606 0.7902 0.6698 0.109 Uiso 1 1 calc R U . . .
C6_3 C 0.44999(12) 0.77711(12) 0.64963(12) 0.090(2) Uani 1 1 d D U . . .
H6_3 H 0.4389 0.7823 0.6505 0.108 Uiso 1 1 calc R U . . .
B7_3 B 0.43883(15) 0.75882(17) 0.62279(15) 0.095(2) Uani 1 1 d D U . . .
O8_3 O 0.43863(12) 0.73933(11) 0.62212(11) 0.112(2) Uani 1 1 d D U . . .
N9_3 N 0.42560(12) 0.73246(12) 0.61191(11) 0.101(2) Uani 1 1 d D U . . .
C10_3 C 0.42255(14) 0.71590(13) 0.61388(12) 0.099(3) Uani 1 1 d D U . . .
C11_3 C 0.40818(13) 0.71106(12) 0.60197(12) 0.094(2) Uani 1 1 d D U . . .
N12_3 N 0.40173(12) 0.72440(11) 0.59397(11) 0.102(2) Uani 1 1 d D U . . .
O13_3 O 0.38814(11) 0.72039(11) 0.58219(11) 0.107(2) Uani 1 1 d D U . . .
B14_3 B 0.38492(14) 0.73532(16) 0.57007(16) 0.092(2) Uani 1 1 d D U . . .
O15_3 O 0.44364(11) 0.76523(13) 0.60566(11) 0.115(2) Uani 1 1 d D U . . .
N16_3 N 0.43324(11) 0.75859(12) 0.59231(10) 0.088(2) Uani 1 1 d D U . . .
C17_3 C 0.43892(11) 0.76065(11) 0.57723(11) 0.0771(19) Uani 1 1 d D U . . .
C18_3 C 0.42685(12) 0.75287(13) 0.56357(11) 0.087(2) Uani 1 1 d D U . . .
N19_3 N 0.41433(11) 0.74471(12) 0.57098(11) 0.093(2) Uani 1 1 d D U . . .
O20_3 O 0.40221(9) 0.73660(11) 0.56057(11) 0.1003(19) Uani 1 1 d D U . . .
O21_3 O 0.42140(11) 0.76380(15) 0.62924(13) 0.129(3) Uani 1 1 d D U . . .
N22_3 N 0.40790(12) 0.76140(15) 0.61694(13) 0.112(3) Uani 1 1 d D U . . .
C23_3 C 0.39452(12) 0.77102(13) 0.61882(12) 0.091(2) Uani 1 1 d D U . . .
C24_3 C 0.38193(11) 0.76636(12) 0.60532(12) 0.084(2) Uani 1 1 d D U . . .
N25_3 N 0.38873(10) 0.75517(11) 0.59381(12) 0.091(2) Uani 1 1 d D U . . .
O26_3 O 0.37823(9) 0.74949(11) 0.58025(12) 0.108(2) Uani 1 1 d D U . . .
C27_3 C 0.36988(11) 0.73019(11) 0.55657(9) 0.084(2) Uani 1 1 d D U . . .
C28_3 C 0.36779(9) 0.73877(11) 0.54082(9) 0.0693(18) Uani 1 1 d D U . . .
H28_3 H 0.3764 0.7470 0.5376 0.083 Uiso 1 1 calc R U . . .
N29_3 N 0.35438(7) 0.73620(8) 0.52974(8) 0.0620(14) Uani 1 1 d D U . . .
C30_3 C 0.34206(10) 0.72439(12) 0.53367(11) 0.080(2) Uani 1 1 d D U . . .
H30_3 H 0.3325 0.7227 0.5261 0.096 Uiso 1 1 calc R U . . .
C31_3 C 0.34341(12) 0.71469(14) 0.54875(12) 0.095(3) Uani 1 1 d D U . . .
H31_3 H 0.3352 0.7058 0.5511 0.114 Uiso 1 1 calc R U . . .
C32_3 C 0.35676(12) 0.71787(13) 0.56058(13) 0.094(3) Uani 1 1 d D U . . .
H32_3 H 0.3571 0.7118 0.5713 0.113 Uiso 1 1 calc R U . . .
C10A_3 C 0.43096(18) 0.70321(15) 0.62616(15) 0.113(4) Uani 1 1 d D U . . .
H10A_3 H 0.4258 0.6917 0.6245 0.169 Uiso 1 1 calc R U . . .
H10B_3 H 0.4291 0.7070 0.6381 0.169 Uiso 1 1 calc R U . . .
H10C_3 H 0.4434 0.7027 0.6238 0.169 Uiso 1 1 calc R U . . .
C11A_3 C 0.40321(17) 0.69278(12) 0.59949(16) 0.115(4) Uani 1 1 d D U . . .
H11A_3 H 0.4102 0.6854 0.6071 0.172 Uiso 1 1 calc R U . . .
H11B_3 H 0.4052 0.6895 0.5874 0.172 Uiso 1 1 calc R U . . .
H11C_3 H 0.3909 0.6913 0.6023 0.172 Uiso 1 1 calc R U . . .
C17A_3 C 0.45573(12) 0.76865(13) 0.57183(14) 0.089(3) Uani 1 1 d D U . . .
H17A_3 H 0.4567 0.7683 0.5592 0.134 Uiso 1 1 calc R U . . .
H17B_3 H 0.4653 0.7622 0.5770 0.134 Uiso 1 1 calc R U . . .
H17C_3 H 0.4561 0.7807 0.5758 0.134 Uiso 1 1 calc R U . . .
C18A_3 C 0.42913(16) 0.75356(16) 0.54429(12) 0.105(3) Uani 1 1 d D U . . .
H18A_3 H 0.4395 0.7604 0.5415 0.157 Uiso 1 1 calc R U . . .
H18B_3 H 0.4189 0.7590 0.5390 0.157 Uiso 1 1 calc R U . . .
H18C_3 H 0.4305 0.7418 0.5398 0.157 Uiso 1 1 calc R U . . .
C23A_3 C 0.39219(18) 0.78455(17) 0.63282(15) 0.110(4) Uani 1 1 d D U . . .
H23A_3 H 0.3809 0.7901 0.6315 0.164 Uiso 1 1 calc R U . . .
H23B_3 H 0.4014 0.7933 0.6318 0.164 Uiso 1 1 calc R U . . .
H23C_3 H 0.3928 0.7790 0.6442 0.164 Uiso 1 1 calc R U . . .
C24A_3 C 0.36373(12) 0.77315(17) 0.60471(19) 0.106(3) Uani 1 1 d D U . . .
H24A_3 H 0.3618 0.7809 0.6146 0.159 Uiso 1 1 calc R U . . .
H24B_3 H 0.3556 0.7634 0.6053 0.159 Uiso 1 1 calc R U . . .
H24C_3 H 0.3620 0.7796 0.5939 0.159 Uiso 1 1 calc R U . . .
C1_4 C 0.38335(11) 0.76859(13) 0.69785(12) 0.100(2) Uani 1 1 d D U . . .
C2_4 C 0.38461(11) 0.76025(13) 0.71373(12) 0.095(3) Uani 1 1 d D U . . .
H2_4 H 0.3759 0.7519 0.7163 0.113 Uiso 1 1 calc R U . . .
N3_4 N 0.39695(9) 0.76279(11) 0.72593(11) 0.093(2) Uani 1 1 d D U . . .
C4_4 C 0.40880(10) 0.77506(13) 0.72304(15) 0.091(2) Uani 1 1 d D U . . .
H4_4 H 0.4173 0.7774 0.7316 0.109 Uiso 1 1 calc R U . . .
C5_4 C 0.40897(10) 0.78462(13) 0.70758(13) 0.093(3) Uani 1 1 d D U . . .
H5_4 H 0.4175 0.7932 0.7055 0.111 Uiso 1 1 calc R U . . .
C6_4 C 0.39618(11) 0.78104(14) 0.69551(14) 0.100(3) Uani 1 1 d D U . . .
H6_4 H 0.3962 0.7875 0.6850 0.120 Uiso 1 1 calc R U . . .
B7_4 B 0.36919(17) 0.7640(2) 0.68330(19) 0.122(3) Uani 1 1 d D U . . .
O8_4 O 0.37664(13) 0.75026(18) 0.67254(16) 0.148(3) Uani 1 1 d D U . . .
N9_4 N 0.36671(13) 0.74475(18) 0.65860(17) 0.133(3) Uani 1 1 d D U . . .
C10_4 C 0.37312(13) 0.73409(17) 0.64729(16) 0.118(3) Uani 1 1 d D U . . .
C11_4 C 0.36005(14) 0.72938(17) 0.63407(15) 0.118(3) Uani 1 1 d D U . . .
N12_4 N 0.34640(12) 0.73893(17) 0.63693(13) 0.117(3) Uani 1 1 d D U . . .
O13_4 O 0.33392(12) 0.73578(18) 0.62452(14) 0.139(3) Uani 1 1 d D U . . .
B14_4 B 0.31583(18) 0.7413(2) 0.62912(18) 0.120(3) Uani 1 1 d D U . . .
O15_4 O 0.36533(13) 0.77912(15) 0.67267(13) 0.131(3) Uani 1 1 d D U . . .
N16_4 N 0.35189(15) 0.77573(15) 0.66086(15) 0.121(3) Uani 1 1 d D U . . .
C17_4 C 0.34479(15) 0.78890(15) 0.65289(15) 0.116(3) Uani 1 1 d D U . . .
C18_4 C 0.33141(16) 0.78365(17) 0.63989(15) 0.118(3) Uani 1 1 d D U . . .
N19_4 N 0.32862(16) 0.76726(17) 0.64079(17) 0.135(3) Uani 1 1 d D U . . .
O20_4 O 0.31561(15) 0.76017(16) 0.63034(16) 0.145(3) Uani 1 1 d D U . . .
O21_4 O 0.35315(12) 0.75815(19) 0.69183(12) 0.154(3) Uani 1 1 d D U . . .
N22_4 N 0.34067(14) 0.7515(2) 0.68098(13) 0.151(4) Uani 1 1 d D U . . .
C23_4 C 0.32728(15) 0.7439(2) 0.68789(13) 0.143(4) Uani 1 1 d D U . . .
C24_4 C 0.31451(15) 0.7378(2) 0.67501(13) 0.138(4) Uani 1 1 d D U . . .
N25_4 N 0.32084(16) 0.7406(2) 0.65970(12) 0.136(3) Uani 1 1 d D U . . .
O26_4 O 0.31038(12) 0.73491(16) 0.64632(11) 0.132(3) Uani 1 1 d D U . . .
C27_4 C 0.30211(11) 0.73484(15) 0.61516(13) 0.113(3) Uani 1 1 d D U . . .
C28_4 C 0.28588(10) 0.74260(15) 0.61431(12) 0.100(3) Uani 1 1 d D U . . .
H28_4 H 0.2835 0.7517 0.6222 0.120 Uiso 1 1 calc R U . . .
N29_4 N 0.27332(10) 0.73804(13) 0.60309(10) 0.098(2) Uani 1 1 d D U . . .
C30_4 C 0.27686(14) 0.72518(16) 0.59196(13) 0.106(3) Uani 1 1 d D U . . .
H30_4 H 0.2682 0.7220 0.5839 0.128 Uiso 1 1 calc R U . . .
C31_4 C 0.29212(14) 0.71653(17) 0.59162(14) 0.116(3) Uani 1 1 d D U . . .
H31_4 H 0.2940 0.7074 0.5836 0.139 Uiso 1 1 calc R U . . .
C32_4 C 0.30492(14) 0.72131(17) 0.60340(14) 0.116(3) Uani 1 1 d D U . . .
H32_4 H 0.3157 0.7153 0.6035 0.139 Uiso 1 1 calc R U . . .
C10A_4 C 0.39106(14) 0.7270(2) 0.6484(2) 0.124(4) Uani 1 1 d D U . . .
H10A_4 H 0.3931 0.7191 0.6387 0.186 Uiso 1 1 calc R U . . .
H10B_4 H 0.3925 0.7208 0.6594 0.186 Uiso 1 1 calc R U . . .
H10C_4 H 0.3994 0.7366 0.6479 0.186 Uiso 1 1 calc R U . . .
C11A_4 C 0.36392(19) 0.7170(2) 0.62011(16) 0.125(4) Uani 1 1 d D U . . .
H11A_4 H 0.3755 0.7121 0.6219 0.187 Uiso 1 1 calc R U . . .
H11B_4 H 0.3635 0.7230 0.6089 0.187 Uiso 1 1 calc R U . . .
H11C_4 H 0.3553 0.7077 0.6202 0.187 Uiso 1 1 calc R U . . .
C17A_4 C 0.3501(2) 0.80699(16) 0.65676(18) 0.128(4) Uani 1 1 d D U . . .
H17A_4 H 0.3430 0.8150 0.6500 0.192 Uiso 1 1 calc R U . . .
H17B_4 H 0.3623 0.8085 0.6537 0.192 Uiso 1 1 calc R U . . .
H17C_4 H 0.3485 0.8093 0.6691 0.192 Uiso 1 1 calc R U . . .
C18A_4 C 0.32207(18) 0.79538(19) 0.62736(16) 0.119(4) Uani 1 1 d D U . . .
H18A_4 H 0.3259 0.8074 0.6291 0.179 Uiso 1 1 calc R U . . .
H18B_4 H 0.3096 0.7946 0.6294 0.179 Uiso 1 1 calc R U . . .
H18C_4 H 0.3247 0.7918 0.6155 0.179 Uiso 1 1 calc R U . . .
C23A_4 C 0.3244(2) 0.7413(3) 0.70707(14) 0.159(7) Uani 1 1 d D U . . .
H23A_4 H 0.3136 0.7350 0.7089 0.239 Uiso 1 1 calc R U . . .
H23B_4 H 0.3238 0.7526 0.7128 0.239 Uiso 1 1 calc R U . . .
H23C_4 H 0.3341 0.7346 0.7119 0.239 Uiso 1 1 calc R U . . .
C24A_4 C 0.29707(17) 0.7298(3) 0.67904(16) 0.152(6) Uani 1 1 d D U . . .
H24A_4 H 0.2954 0.7294 0.6916 0.228 Uiso 1 1 calc R U . . .
H24B_4 H 0.2966 0.7181 0.6743 0.228 Uiso 1 1 calc R U . . .
H24C_4 H 0.2879 0.7369 0.6738 0.228 Uiso 1 1 calc R U . . .
B1_11 B 0.50137(15) 0.75387(12) 0.59704(11) 0.0748(19) Uani 1 1 d D U . . .
F2_11 F 0.51795(9) 0.75978(10) 0.60262(8) 0.1049(18) Uani 1 1 d D U . . .
F3_11 F 0.49029(8) 0.76784(7) 0.60213(7) 0.0872(14) Uani 1 1 d D U . . .
F4_11 F 0.49705(13) 0.73940(8) 0.60556(7) 0.116(2) Uani 1 1 d D U . . .
F5_11 F 0.50106(10) 0.75181(6) 0.57908(6) 0.0900(15) Uani 1 1 d D U . . .
B1_12 B 0.42664(14) 0.57336(14) 0.57336(14) 0.100(4) Uani 1 3 d DS TU P . .
F2_12 F 0.43697(12) 0.58656(12) 0.58081(13) 0.141(3) Uani 1 1 d D U . . .
F3_12 F 0.43677(8) 0.56323(8) 0.56323(8) 0.098(3) Uani 1 3 d DS TU P . .
B1_13a B 0.4275(5) 0.6787(5) 0.6751(5) 0.184(13) Uiso 0.5 1 d D U P A 1
F2_13a F 0.4388(3) 0.6868(3) 0.6844(3) 0.176(8) Uiso 0.5 1 d D U P A 1
F3_13a F 0.4201(3) 0.6679(4) 0.6862(3) 0.182(9) Uiso 0.5 1 d D U P A 1
F4_13a F 0.4167(5) 0.6914(5) 0.6692(5) 0.261(15) Uiso 0.5 1 d D U P A 1
F5_13a F 0.4360(4) 0.6693(4) 0.6635(4) 0.225(12) Uiso 0.5 1 d D U P A 1
O1_21b O 0.4440(2) 0.7284(2) 0.6917(2) 0.116(5) Uiso 0.5 1 d D U P B 2
C2_21b C 0.4581(3) 0.7299(3) 0.7016(3) 0.100(5) Uiso 0.5 1 d D U P B 2
H2A_21b H 0.4564 0.7393 0.7101 0.120 Uiso 0.5 1 calc R U P B 2
H2B_21b H 0.4682 0.7328 0.6943 0.120 Uiso 0.5 1 calc R U P B 2
C3_21b C 0.4615(3) 0.7135(3) 0.7109(3) 0.104(6) Uiso 0.5 1 d D U P B 2
H3A_21b H 0.4715 0.7150 0.7186 0.155 Uiso 0.5 1 calc R U P B 2
H3B_21b H 0.4641 0.7043 0.7025 0.155 Uiso 0.5 1 calc R U P B 2
H3C_21b H 0.4514 0.7103 0.7177 0.155 Uiso 0.5 1 calc R U P B 2
C4_21b C 0.4393(4) 0.7451(3) 0.6844(4) 0.116(7) Uiso 0.5 1 d D U P B 2
H4A_21b H 0.4369 0.7536 0.6938 0.139 Uiso 0.5 1 calc R U P B 2
H4B_21b H 0.4488 0.7497 0.6771 0.139 Uiso 0.5 1 calc R U P B 2
C5_21b C 0.4251(4) 0.7424(5) 0.6749(5) 0.148(11) Uiso 0.5 1 d D U P B 2
H5A_21b H 0.4222 0.7530 0.6685 0.221 Uiso 0.5 1 calc R U P B 2
H5B_21b H 0.4154 0.7392 0.6824 0.221 Uiso 0.5 1 calc R U P B 2
H5C_21b H 0.4273 0.7329 0.6667 0.221 Uiso 0.5 1 calc R U P B 2

loop_
_atom_site_aniso_label
_atom_site_aniso_U_11
_atom_site_aniso_U_22
_atom_site_aniso_U_33
_atom_site_aniso_U_23
_atom_site_aniso_U_13
_atom_site_aniso_U_12
Pd1 0.0459(3) 0.0350(4) 0.0459(3) 0.000 0.000 0.000
Fe1 0.0575(5) 0.0410(4) 0.0387(4) 0.0041(3) -0.0022(3) 0.0005(3)
Pd2 0.0600(3) 0.0568(3) 0.0388(2) -0.0052(2) -0.00237(19) -0.0009(2)
Fe2 0.0801(7) 0.0517(5) 0.0496(5) -0.0103(4) -0.0049(5) 0.0010(5)
Pd3 0.0657(4) 0.0330(4) 0.0657(4) 0.000 0.000 0.000
Fe3 0.0682(7) 0.0821(8) 0.0786(7) -0.0160(6) -0.0260(6) 0.0126(6)
Pd4 0.0487(4) 0.0821(6) 0.1101(7) 0.0240(5) 0.000 0.000
Fe4 0.0603(7) 0.1375(13) 0.0956(10) 0.0028(10) -0.0011(7) -0.0163(8)
C1_1 0.057(3) 0.035(2) 0.051(3) 0.009(2) 0.000(2) -0.001(2)
C2_1 0.053(3) 0.040(3) 0.048(3) 0.004(2) 0.004(2) -0.004(2)
N3_1 0.059(3) 0.042(2) 0.052(3) 0.005(2) 0.003(2) 0.005(2)
C4_1 0.062(3) 0.055(3) 0.053(3) 0.000(3) -0.002(3) 0.010(3)
C5_1 0.065(4) 0.052(3) 0.065(3) 0.005(3) -0.011(3) 0.017(3)
C6_1 0.059(3) 0.049(3) 0.053(3) 0.009(2) -0.002(3) 0.005(2)
B7_1 0.051(3) 0.041(3) 0.050(3) 0.004(2) -0.001(2) -0.009(2)
O8_1 0.065(3) 0.040(2) 0.057(2) -0.0049(17) 0.014(2) -0.0067(18)
N9_1 0.071(3) 0.048(2) 0.048(3) -0.005(2) 0.012(2) -0.005(2)
C10_1 0.081(4) 0.054(3) 0.054(3) 0.002(3) 0.004(3) -0.009(3)
C11_1 0.085(4) 0.051(3) 0.050(3) 0.005(2) 0.012(3) -0.008(3)
N12_1 0.070(3) 0.050(3) 0.048(3) 0.001(2) 0.008(2) 0.001(2)
O13_1 0.086(3) 0.050(2) 0.049(2) -0.0039(17) 0.012(2) 0.001(2)
B14_1 0.075(4) 0.052(3) 0.038(3) -0.001(2) 0.002(3) 0.001(3)
O15_1 0.062(3) 0.051(2) 0.050(2) -0.0056(18) -0.0050(19) 0.0024(19)
N16_1 0.067(3) 0.050(3) 0.048(3) 0.002(2) -0.007(2) 0.006(2)
C17_1 0.059(3) 0.056(3) 0.048(3) -0.004(2) -0.004(2) 0.001(3)
C18_1 0.063(3) 0.054(3) 0.058(3) -0.008(3) -0.004(3) 0.000(3)
N19_1 0.066(3) 0.052(3) 0.049(3) -0.007(2) -0.005(2) -0.001(2)
O20_1 0.068(3) 0.047(2) 0.055(2) -0.0072(18) -0.003(2) 0.0023(19)
O21_1 0.064(3) 0.0386(19) 0.054(2) 0.0011(16) 0.0016(19) 0.0020(18)
N22_1 0.055(3) 0.045(2) 0.048(2) 0.0012(19) 0.002(2) -0.002(2)
C23_1 0.050(3) 0.049(3) 0.048(3) 0.006(2) 0.007(2) 0.003(2)
C24_1 0.054(3) 0.049(3) 0.046(3) 0.007(2) -0.006(2) 0.003(2)
N25_1 0.059(3) 0.053(3) 0.048(3) 0.004(2) 0.002(2) 0.006(2)
O26_1 0.065(2) 0.058(2) 0.040(2) -0.0014(18) -0.0041(18) -0.0010(19)
C27_1 0.066(3) 0.055(3) 0.046(3) -0.003(2) -0.005(2) 0.002(3)
C28_1 0.055(3) 0.053(3) 0.043(3) -0.003(2) 0.003(2) 0.001(2)
N29_1 0.066(3) 0.053(3) 0.038(2) -0.005(2) 0.002(2) 0.002(2)
C30_1 0.064(3) 0.063(3) 0.052(3) -0.004(3) 0.007(3) 0.003(3)
C31_1 0.060(4) 0.071(4) 0.059(3) -0.003(3) 0.011(3) -0.002(3)
C32_1 0.063(3) 0.054(3) 0.057(3) 0.004(3) 0.000(3) -0.006(3)
C10A_1 0.105(6) 0.058(4) 0.070(4) -0.009(3) 0.025(4) -0.023(4)
C11A_1 0.129(7) 0.055(4) 0.071(5) -0.005(3) 0.029(5) -0.010(4)
C17A_1 0.072(4) 0.063(4) 0.074(5) -0.008(3) -0.009(4) 0.007(3)
C18A_1 0.066(4) 0.063(4) 0.070(4) -0.013(3) -0.006(3) 0.000(3)
C23A_1 0.068(4) 0.062(4) 0.041(3) 0.008(3) 0.003(3) 0.016(3)
C24A_1 0.056(3) 0.067(4) 0.050(3) 0.003(3) -0.001(3) 0.002(3)
C1_2 0.125(6) 0.075(4) 0.054(3) 0.002(3) -0.021(4) -0.027(4)
C2_2 0.090(5) 0.060(3) 0.045(3) -0.005(3) -0.014(3) -0.006(3)
N3_2 0.083(4) 0.065(3) 0.049(3) -0.001(2) -0.010(3) -0.010(3)
C4_2 0.117(6) 0.101(5) 0.056(4) 0.024(4) -0.021(4) -0.048(5)
C5_2 0.161(8) 0.114(6) 0.070(5) 0.023(4) -0.044(5) -0.066(5)
C6_2 0.166(7) 0.107(6) 0.073(5) 0.019(4) -0.045(5) -0.067(5)
B7_2 0.124(5) 0.070(4) 0.059(4) 0.000(3) -0.015(4) -0.019(3)
O8_2 0.117(4) 0.084(4) 0.098(4) 0.020(3) -0.016(4) -0.013(3)
N9_2 0.084(4) 0.074(4) 0.104(5) 0.033(4) -0.013(4) 0.003(3)
C10_2 0.070(4) 0.066(4) 0.094(5) 0.006(3) -0.001(3) 0.013(3)
C11_2 0.077(4) 0.064(4) 0.090(5) 0.003(3) -0.003(3) 0.005(3)
N12_2 0.084(4) 0.081(4) 0.105(5) 0.030(4) -0.013(4) 0.000(3)
O13_2 0.095(4) 0.097(4) 0.098(4) 0.023(3) -0.008(3) 0.001(3)
B14_2 0.101(4) 0.058(3) 0.070(4) -0.001(3) -0.011(3) 0.015(3)
O15_2 0.125(5) 0.116(4) 0.069(3) 0.012(3) -0.008(3) 0.002(4)
N16_2 0.120(5) 0.116(5) 0.062(4) 0.013(3) 0.010(4) 0.015(4)
C17_2 0.096(5) 0.097(5) 0.064(4) -0.012(3) 0.003(4) -0.001(4)
C18_2 0.081(4) 0.078(4) 0.067(4) -0.017(3) 0.001(3) 0.002(3)
N19_2 0.098(4) 0.072(4) 0.092(4) 0.001(3) 0.023(4) 0.016(4)
O20_2 0.112(4) 0.067(3) 0.100(4) 0.008(3) 0.019(4) 0.027(3)
O21_2 0.196(7) 0.059(3) 0.066(3) 0.004(2) -0.012(4) -0.014(4)
N22_2 0.205(8) 0.057(3) 0.048(3) -0.001(3) -0.010(4) -0.016(4)
C23_2 0.161(7) 0.046(3) 0.059(4) -0.006(3) -0.021(4) -0.006(4)
C24_2 0.147(7) 0.052(3) 0.059(4) -0.008(3) -0.026(4) 0.021(4)
N25_2 0.149(6) 0.044(3) 0.071(4) -0.010(3) -0.034(4) 0.016(3)
O26_2 0.171(6) 0.054(3) 0.073(3) -0.002(2) -0.036(4) 0.004(3)
C27_2 0.094(5) 0.051(3) 0.065(3) -0.015(3) -0.003(3) 0.011(3)
C28_2 0.082(4) 0.038(3) 0.066(3) -0.004(2) -0.003(3) 0.013(3)
N29_2 0.079(4) 0.037(2) 0.072(3) -0.008(2) -0.001(3) 0.001(2)
C30_2 0.106(5) 0.035(3) 0.070(4) -0.006(3) -0.001(4) -0.005(3)
C31_2 0.119(6) 0.048(3) 0.073(4) -0.013(3) -0.005(4) 0.000(4)
C32_2 0.116(6) 0.049(3) 0.073(4) -0.012(3) -0.011(4) 0.002(3)
C10A_2 0.077(5) 0.077(5) 0.124(7) 0.018(5) -0.013(5) 0.007(4)
C11A_2 0.087(5) 0.089(6) 0.080(5) 0.011(4) 0.000(4) -0.010(4)
C17A_2 0.091(6) 0.157(10) 0.066(5) -0.008(5) 0.003(4) -0.011(6)
C18A_2 0.079(5) 0.093(5) 0.084(5) -0.039(4) 0.001(4) 0.007(4)
C23A_2 0.187(11) 0.049(4) 0.064(5) -0.012(3) -0.022(6) -0.001(5)
C24A_2 0.179(11) 0.054(4) 0.060(4) -0.008(3) -0.037(5) 0.025(5)
C1_3 0.085(4) 0.090(5) 0.078(4) -0.019(4) -0.030(3) 0.021(4)
C2_3 0.071(4) 0.061(4) 0.062(4) -0.015(3) -0.020(3) 0.012(3)
N3_3 0.064(3) 0.069(3) 0.065(3) -0.024(3) -0.014(3) 0.002(3)
C4_3 0.086(4) 0.077(4) 0.074(4) -0.029(4) -0.016(4) 0.015(4)
C5_3 0.090(5) 0.086(5) 0.096(5) -0.030(4) -0.022(4) 0.010(4)
C6_3 0.091(5) 0.090(5) 0.088(5) -0.030(4) -0.025(4) 0.020(4)
B7_3 0.090(4) 0.112(5) 0.082(4) -0.026(4) -0.033(4) 0.011(4)
O8_3 0.115(5) 0.115(4) 0.105(5) -0.009(4) -0.059(4) -0.008(4)
N9_3 0.102(5) 0.117(5) 0.085(5) 0.005(4) -0.055(4) -0.006(4)
C10_3 0.102(5) 0.113(5) 0.081(5) -0.006(4) -0.055(4) -0.006(4)
C11_3 0.095(5) 0.100(5) 0.086(5) -0.023(4) -0.045(4) 0.008(4)
N12_3 0.112(5) 0.100(4) 0.093(5) -0.033(4) -0.055(4) 0.022(4)
O13_3 0.111(5) 0.105(4) 0.106(4) -0.021(3) -0.059(4) 0.004(3)
B14_3 0.077(4) 0.101(5) 0.098(5) -0.009(4) -0.035(4) -0.003(4)
O15_3 0.108(4) 0.133(5) 0.104(4) -0.007(4) -0.044(3) -0.048(4)
N16_3 0.088(4) 0.100(5) 0.076(3) -0.005(3) -0.030(3) -0.033(4)
C17_3 0.073(4) 0.074(4) 0.084(4) 0.009(4) -0.029(3) -0.016(3)
C18_3 0.084(4) 0.098(5) 0.080(4) 0.006(4) -0.025(4) -0.018(4)
N19_3 0.086(4) 0.108(5) 0.087(4) -0.007(4) -0.025(3) -0.020(4)
O20_3 0.079(3) 0.113(5) 0.109(4) -0.008(4) -0.044(3) -0.002(3)
O21_3 0.099(4) 0.169(6) 0.120(5) -0.053(5) -0.042(4) 0.035(4)
N22_3 0.088(4) 0.147(6) 0.102(5) -0.045(5) -0.038(4) 0.039(4)
C23_3 0.080(4) 0.111(6) 0.083(5) -0.012(4) -0.008(4) 0.023(4)
C24_3 0.067(4) 0.094(5) 0.092(5) 0.005(4) -0.010(3) 0.000(4)
N25_3 0.066(4) 0.090(5) 0.116(5) -0.015(4) -0.019(3) -0.015(3)
O26_3 0.072(3) 0.106(4) 0.145(5) -0.037(4) -0.036(3) 0.000(3)
C27_3 0.075(4) 0.100(5) 0.079(4) 0.009(4) -0.032(3) -0.012(4)
C28_3 0.051(3) 0.082(4) 0.076(4) -0.001(3) -0.017(3) -0.013(3)
N29_3 0.041(3) 0.079(4) 0.066(3) 0.004(3) -0.014(2) -0.007(2)
C30_3 0.057(4) 0.108(5) 0.076(4) 0.020(4) -0.022(3) -0.023(4)
C31_3 0.086(5) 0.117(6) 0.082(5) 0.031(4) -0.022(4) -0.034(5)
C32_3 0.089(5) 0.105(6) 0.089(5) 0.024(4) -0.032(4) -0.021(4)
C10A_3 0.133(9) 0.112(7) 0.093(7) 0.000(5) -0.065(7) 0.014(6)
C11A_3 0.124(8) 0.100(5) 0.120(8) -0.006(5) -0.074(7) -0.010(5)
C17A_3 0.094(5) 0.081(6) 0.093(6) 0.007(5) -0.019(4) -0.020(4)
C18A_3 0.109(7) 0.112(8) 0.093(5) -0.001(5) -0.027(5) -0.031(6)
C23A_3 0.109(8) 0.124(8) 0.095(7) -0.021(6) -0.010(6) 0.032(6)
C24A_3 0.076(5) 0.111(8) 0.131(9) -0.010(7) -0.010(5) 0.009(5)
C1_4 0.066(4) 0.116(6) 0.119(5) 0.024(4) -0.020(4) -0.022(4)
C2_4 0.054(4) 0.106(6) 0.123(6) 0.023(5) -0.015(4) -0.016(4)
N3_4 0.065(4) 0.092(5) 0.122(5) 0.029(4) -0.009(4) -0.015(3)
C4_4 0.051(4) 0.099(5) 0.123(6) 0.020(4) -0.002(4) -0.017(4)
C5_4 0.058(4) 0.098(5) 0.122(6) 0.021(5) -0.010(4) -0.018(4)
C6_4 0.071(4) 0.112(6) 0.118(6) 0.024(5) -0.010(4) -0.022(4)
B7_4 0.085(5) 0.162(6) 0.119(5) 0.016(4) -0.025(4) -0.024(4)
O8_4 0.104(5) 0.180(7) 0.160(6) -0.020(5) -0.039(5) -0.005(5)
N9_4 0.078(5) 0.169(8) 0.151(7) -0.016(6) -0.033(5) 0.015(5)
C10_4 0.078(5) 0.150(8) 0.126(6) 0.009(5) -0.016(5) 0.014(5)
C11_4 0.085(5) 0.163(8) 0.107(6) 0.001(5) -0.007(4) 0.016(5)
N12_4 0.080(4) 0.180(8) 0.091(5) -0.004(5) -0.015(4) 0.020(5)
O13_4 0.099(4) 0.199(7) 0.118(5) -0.015(5) -0.025(4) 0.007(5)
B14_4 0.090(5) 0.167(6) 0.102(5) -0.007(5) -0.016(4) -0.014(5)
O15_4 0.122(5) 0.153(6) 0.119(5) 0.013(5) -0.041(4) -0.016(5)
N16_4 0.109(6) 0.140(6) 0.113(6) -0.002(5) -0.038(5) 0.005(5)
C17_4 0.102(6) 0.142(6) 0.104(6) -0.005(5) -0.027(5) 0.011(5)
C18_4 0.102(6) 0.146(6) 0.107(6) -0.001(5) -0.028(5) 0.004(5)
N19_4 0.116(6) 0.157(6) 0.130(7) 0.010(6) -0.045(6) -0.021(5)
O20_4 0.122(6) 0.162(6) 0.150(6) 0.002(5) -0.047(5) -0.026(5)
O21_4 0.112(5) 0.253(9) 0.096(5) 0.026(5) -0.031(4) -0.079(5)
N22_4 0.108(5) 0.276(10) 0.071(4) 0.028(6) -0.016(4) -0.080(6)
C23_4 0.109(6) 0.250(10) 0.069(4) 0.025(6) -0.010(4) -0.072(6)
C24_4 0.103(6) 0.236(10) 0.075(4) 0.018(6) -0.010(4) -0.052(6)
N25_4 0.118(6) 0.208(9) 0.082(4) 0.015(5) -0.008(4) -0.061(6)
O26_4 0.109(5) 0.189(7) 0.099(4) -0.003(5) -0.015(4) -0.043(5)
C27_4 0.086(4) 0.161(7) 0.092(5) -0.010(5) 0.000(4) -0.022(5)
C28_4 0.073(4) 0.145(7) 0.081(5) -0.010(5) 0.010(4) -0.025(4)
N29_4 0.077(4) 0.145(6) 0.071(4) -0.007(4) 0.012(3) -0.027(4)
C30_4 0.092(5) 0.140(7) 0.087(5) -0.004(5) 0.009(4) -0.019(5)
C31_4 0.099(5) 0.148(7) 0.101(6) -0.016(5) 0.003(5) -0.011(5)
C32_4 0.090(5) 0.152(7) 0.106(6) -0.017(5) 0.005(5) -0.023(5)
C10A_4 0.074(5) 0.152(11) 0.145(10) 0.004(8) -0.012(6) 0.013(6)
C11A_4 0.111(8) 0.154(10) 0.108(7) 0.003(6) -0.019(6) 0.034(8)
C17A_4 0.141(10) 0.139(7) 0.105(8) 0.000(6) -0.031(8) 0.013(7)
C18A_4 0.105(8) 0.154(9) 0.099(7) 0.001(7) -0.015(6) 0.012(7)
C23A_4 0.121(10) 0.283(19) 0.074(5) 0.018(8) -0.010(6) -0.064(11)
C24A_4 0.119(8) 0.264(17) 0.073(6) 0.007(9) -0.007(6) -0.058(10)
B1_11 0.098(5) 0.072(4) 0.054(4) -0.004(3) -0.019(4) 0.015(4)
F2_11 0.098(4) 0.131(5) 0.085(3) -0.036(3) -0.008(3) 0.016(3)
F3_11 0.100(3) 0.072(3) 0.089(3) -0.011(2) -0.017(3) 0.009(2)
F4_11 0.194(7) 0.082(3) 0.072(3) 0.004(2) -0.006(4) -0.002(4)
F5_11 0.130(4) 0.080(3) 0.060(2) -0.002(2) -0.011(3) -0.016(3)
B1_12 0.100(4) 0.100(4) 0.100(4) -0.009(4) 0.009(4) 0.009(4)
F2_12 0.150(6) 0.125(6) 0.147(7) -0.053(5) 0.010(5) -0.009(5)
F3_12 0.098(3) 0.098(3) 0.098(3) -0.004(3) 0.004(3) 0.004(3)

loop_
_atom_type_symbol
_atom_type_description
_atom_type_scat_dispersion_real
_atom_type_scat_dispersion_imag
_atom_type_scat_source
C C 0.0033 0.0016 'International Tables Vol C Tables 4.2.6.8 and 6.1.1.4'
H H 0.0000 0.0000 'International Tables Vol C Tables 4.2.6.8 and 6.1.1.4'
B B 0.0013 0.0007 'International Tables Vol C Tables 4.2.6.8 and 6.1.1.4'
F F 0.0171 0.0103 'International Tables Vol C Tables 4.2.6.8 and 6.1.1.4'
Fe Fe 0.3463 0.8444 'International Tables Vol C Tables 4.2.6.8 and 6.1.1.4'
N N 0.0061 0.0033 'International Tables Vol C Tables 4.2.6.8 and 6.1.1.4'
O O 0.0106 0.0060 'International Tables Vol C Tables 4.2.6.8 and 6.1.1.4'
Pd Pd -0.9988 1.0072 'International Tables Vol C Tables 4.2.6.8 and 6.1.1.4'

loop_
_geom_angle_atom_site_label_1
_geom_angle_atom_site_label_2
_geom_angle_atom_site_label_3
_geom_angle
_geom_angle_site_symmetry_1
_geom_angle_site_symmetry_3
N3_1 Pd1 N3_1 89.989(4) 9_656 21_556
N3_1 Pd1 N3_1 89.989(5) 9_656 5_655
N3_1 Pd1 N3_1 178.4(3) 21_556 5_655
N3_1 Pd1 N3_1 178.4(3) 9_656 .
N3_1 Pd1 N3_1 89.991(5) 21_556 .
N3_1 Pd1 N3_1 89.987(4) 5_655 .
N9_1 Fe1 N16_1 86.8(2) . .
N9_1 Fe1 N19_1 149.7(3) . .
N16_1 Fe1 N19_1 77.5(2) . .
N9_1 Fe1 N22_1 86.9(2) . .
N16_1 Fe1 N22_1 86.9(2) . .
N19_1 Fe1 N22_1 117.4(2) . .
N9_1 Fe1 N12_1 77.8(2) . .
N16_1 Fe1 N12_1 117.8(2) . .
N19_1 Fe1 N12_1 86.8(2) . .
N22_1 Fe1 N12_1 149.7(2) . .
N9_1 Fe1 N25_1 116.9(3) . .
N16_1 Fe1 N25_1 150.5(2) . .
N19_1 Fe1 N25_1 87.5(2) . .
N22_1 Fe1 N25_1 77.6(2) . .
N12_1 Fe1 N25_1 86.0(2) . .
N3_2 Pd2 N3_3 90.5(3) . .
N3_2 Pd2 N29_3 90.3(3) . 21_556
N3_3 Pd2 N29_3 178.8(3) . 21_556
N3_2 Pd2 N29_1 178.4(2) . .
N3_3 Pd2 N29_1 89.2(2) . .
N29_3 Pd2 N29_1 90.0(2) 21_556 .
N19_2 Fe2 N22_2 142.2(5) . .
N19_2 Fe2 N12_2 87.4(4) . .
N22_2 Fe2 N12_2 123.9(4) . .
N19_2 Fe2 N25_2 86.6(3) . .
N22_2 Fe2 N25_2 77.0(3) . .
N12_2 Fe2 N25_2 84.6(4) . .
N19_2 Fe2 N9_2 125.1(4) . .
N22_2 Fe2 N9_2 85.7(4) . .
N12_2 Fe2 N9_2 77.2(3) . .
N25_2 Fe2 N9_2 141.9(4) . .
N19_2 Fe2 N16_2 78.4(3) . .
N22_2 Fe2 N16_2 83.8(4) . .
N12_2 Fe2 N16_2 145.1(4) . .
N25_2 Fe2 N16_2 125.4(4) . .
N9_2 Fe2 N16_2 85.1(4) . .
N29_2 Pd3 N29_2 89.870(15) 9_656 21_556
N29_2 Pd3 N29_2 89.870(15) 9_656 5_655
N29_2 Pd3 N29_2 174.5(3) 21_556 5_655
N29_2 Pd3 N29_2 174.5(3) 9_656 .
N29_2 Pd3 N29_2 89.871(14) 21_556 .
N29_2 Pd3 N29_2 89.870(14) 5_655 .
N25_3 Fe3 N16_3 129.0(4) . .
N25_3 Fe3 N12_3 84.8(3) . .
N16_3 Fe3 N12_3 139.6(4) . .
N25_3 Fe3 N9_3 140.8(4) . .
N16_3 Fe3 N9_3 84.6(4) . .
N12_3 Fe3 N9_3 76.6(3) . .
N25_3 Fe3 N22_3 75.7(3) . .
N16_3 Fe3 N22_3 90.3(4) . .
N12_3 Fe3 N22_3 123.0(5) . .
N9_3 Fe3 N22_3 85.9(4) . .
N25_3 Fe3 N19_3 90.2(4) . .
N16_3 Fe3 N19_3 77.5(3) . .
N12_3 Fe3 N19_3 81.6(4) . .
N9_3 Fe3 N19_3 120.1(4) . .
N22_3 Fe3 N19_3 149.4(5) . .
N29_4 Pd4 N29_4 179.5(5) 11_665 32_656
N29_4 Pd4 N3_4 89.2(4) 11_665 47_566
N29_4 Pd4 N3_4 90.8(4) 32_656 47_566
N29_4 Pd4 N3_4 90.8(4) 11_665 .
N29_4 Pd4 N3_4 89.2(4) 32_656 .
N3_4 Pd4 N3_4 179.7(4) 47_566 .
N12_4 Fe4 N22_4 142.4(7) . .
N12_4 Fe4 N25_4 88.3(5) . .
N22_4 Fe4 N25_4 77.1(4) . .
N12_4 Fe4 N16_4 127.3(6) . .
N22_4 Fe4 N16_4 83.9(6) . .
N25_4 Fe4 N16_4 136.9(6) . .
N12_4 Fe4 N9_4 75.4(4) . .
N22_4 Fe4 N9_4 88.5(6) . .
N25_4 Fe4 N9_4 131.5(6) . .
N16_4 Fe4 N9_4 85.5(5) . .
N12_4 Fe4 N19_4 85.4(5) . .
N22_4 Fe4 N19_4 126.0(7) . .
N25_4 Fe4 N19_4 83.0(5) . .
N16_4 Fe4 N19_4 77.5(4) . .
N9_4 Fe4 N19_4 138.6(6) . .
C2_1 C1_1 C6_1 113.4(5) . .
C2_1 C1_1 B7_1 122.8(5) . .
C6_1 C1_1 B7_1 123.7(5) . .
N3_1 C2_1 C1_1 126.8(5) . .
N3_1 C2_1 H2_1 116.6 . .
C1_1 C2_1 H2_1 116.6 . .
C4_1 N3_1 C2_1 117.2(5) . .
C4_1 N3_1 Pd1 122.0(4) . .
C2_1 N3_1 Pd1 120.8(4) . .
N3_1 C4_1 C5_1 122.1(6) . .
N3_1 C4_1 H4_1 118.9 . .
C5_1 C4_1 H4_1 118.9 . .
C6_1 C5_1 C4_1 117.3(6) . .
C6_1 C5_1 H5_1 121.4 . .
C4_1 C5_1 H5_1 121.4 . .
C5_1 C6_1 C1_1 123.1(6) . .
C5_1 C6_1 H6_1 118.4 . .
C1_1 C6_1 H6_1 118.4 . .
O21_1 B7_1 O15_1 111.4(5) . .
O21_1 B7_1 O8_1 110.4(5) . .
O15_1 B7_1 O8_1 109.8(5) . .
O21_1 B7_1 C1_1 109.1(5) . .
O15_1 B7_1 C1_1 107.6(5) . .
O8_1 B7_1 C1_1 108.5(5) . .
N9_1 O8_1 B7_1 110.8(4) . .
C10_1 N9_1 O8_1 115.6(5) . .
C10_1 N9_1 Fe1 120.9(5) . .
O8_1 N9_1 Fe1 123.1(4) . .
N9_1 C10_1 C10A_1 125.2(6) . .
N9_1 C10_1 C11_1 110.0(6) . .
C10A_1 C10_1 C11_1 124.8(6) . .
N12_1 C11_1 C10_1 112.0(6) . .
N12_1 C11_1 C11A_1 125.4(7) . .
C10_1 C11_1 C11A_1 122.6(6) . .
C11_1 N12_1 O13_1 117.0(6) . .
C11_1 N12_1 Fe1 118.7(5) . .
O13_1 N12_1 Fe1 123.1(4) . .
N12_1 O13_1 B14_1 110.7(4) . .
O20_1 B14_1 O26_1 113.9(5) . .
O20_1 B14_1 O13_1 108.9(5) . .
O26_1 B14_1 O13_1 110.1(6) . .
O20_1 B14_1 C27_1 107.2(5) . .
O26_1 B14_1 C27_1 108.9(5) . .
O13_1 B14_1 C27_1 107.7(5) . .
N16_1 O15_1 B7_1 111.3(4) . .
C17_1 N16_1 O15_1 114.5(5) . .
C17_1 N16_1 Fe1 120.0(5) . .
O15_1 N16_1 Fe1 123.6(4) . .
N16_1 C17_1 C17A_1 125.2(6) . .
N16_1 C17_1 C18_1 110.8(5) . .
C17A_1 C17_1 C18_1 124.0(6) . .
N19_1 C18_1 C18A_1 123.7(6) . .
N19_1 C18_1 C17_1 110.5(6) . .
C18A_1 C18_1 C17_1 125.7(6) . .
C18_1 N19_1 O20_1 116.3(6) . .
C18_1 N19_1 Fe1 120.5(5) . .
O20_1 N19_1 Fe1 122.5(4) . .
N19_1 O20_1 B14_1 111.7(5) . .
N22_1 O21_1 B7_1 112.2(4) . .
C23_1 N22_1 O21_1 116.8(5) . .
C23_1 N22_1 Fe1 119.4(4) . .
O21_1 N22_1 Fe1 122.5(4) . .
N22_1 C23_1 C24_1 111.5(5) . .
N22_1 C23_1 C23A_1 124.8(6) . .
C24_1 C23_1 C23A_1 123.6(5) . .
N25_1 C24_1 C23_1 111.4(5) . .
N25_1 C24_1 C24A_1 123.5(6) . .
C23_1 C24_1 C24A_1 125.0(5) . .
C24_1 N25_1 O26_1 117.7(5) . .
C24_1 N25_1 Fe1 119.4(4) . .
O26_1 N25_1 Fe1 122.1(4) . .
N25_1 O26_1 B14_1 112.4(4) . .
C32_1 C27_1 C28_1 116.6(5) . .
C32_1 C27_1 B14_1 122.0(5) . .
C28_1 C27_1 B14_1 121.2(5) . .
N29_1 C28_1 C27_1 123.5(5) . .
N29_1 C28_1 H28_1 118.3 . .
C27_1 C28_1 H28_1 118.3 . .
C30_1 N29_1 C28_1 119.2(6) . .
C30_1 N29_1 Pd2 120.3(4) . .
C28_1 N29_1 Pd2 120.4(4) . .
N29_1 C30_1 C31_1 121.9(6) . .
N29_1 C30_1 H30_1 119.0 . .
C31_1 C30_1 H30_1 119.0 . .
C32_1 C31_1 C30_1 117.6(6) . .
C32_1 C31_1 H31_1 121.2 . .
C30_1 C31_1 H31_1 121.2 . .
C27_1 C32_1 C31_1 121.2(6) . .
C27_1 C32_1 H32_1 119.4 . .
C31_1 C32_1 H32_1 119.4 . .
C10_1 C10A_1 H10A_1 109.5 . .
C10_1 C10A_1 H10B_1 109.5 . .
H10A_1 C10A_1 H10B_1 109.5 . .
C10_1 C10A_1 H10C_1 109.5 . .
H10A_1 C10A_1 H10C_1 109.5 . .
H10B_1 C10A_1 H10C_1 109.5 . .
C11_1 C11A_1 H11A_1 109.5 . .
C11_1 C11A_1 H11B_1 109.5 . .
H11A_1 C11A_1 H11B_1 109.5 . .
C11_1 C11A_1 H11C_1 109.5 . .
H11A_1 C11A_1 H11C_1 109.5 . .
H11B_1 C11A_1 H11C_1 109.5 . .
C17_1 C17A_1 H17A_1 109.5 . .
C17_1 C17A_1 H17B_1 109.5 . .
H17A_1 C17A_1 H17B_1 109.5 . .
C17_1 C17A_1 H17C_1 109.5 . .
H17A_1 C17A_1 H17C_1 109.5 . .
H17B_1 C17A_1 H17C_1 109.5 . .
C18_1 C18A_1 H18A_1 109.5 . .
C18_1 C18A_1 H18B_1 109.5 . .
H18A_1 C18A_1 H18B_1 109.5 . .
C18_1 C18A_1 H18C_1 109.5 . .
H18A_1 C18A_1 H18C_1 109.5 . .
H18B_1 C18A_1 H18C_1 109.5 . .
C23_1 C23A_1 H23A_1 109.5 . .
C23_1 C23A_1 H23B_1 109.5 . .
H23A_1 C23A_1 H23B_1 109.5 . .
C23_1 C23A_1 H23C_1 109.5 . .
H23A_1 C23A_1 H23C_1 109.5 . .
H23B_1 C23A_1 H23C_1 109.5 . .
C24_1 C24A_1 H24A_1 109.5 . .
C24_1 C24A_1 H24B_1 109.5 . .
H24A_1 C24A_1 H24B_1 109.5 . .
C24_1 C24A_1 H24C_1 109.5 . .
H24A_1 C24A_1 H24C_1 109.5 . .
H24B_1 C24A_1 H24C_1 109.5 . .
C2_2 C1_2 C6_2 115.8(7) . .
C2_2 C1_2 B7_2 124.3(6) . .
C6_2 C1_2 B7_2 119.8(6) . .
N3_2 C2_2 C1_2 124.3(6) . .
N3_2 C2_2 H2_2 117.9 . .
C1_2 C2_2 H2_2 117.9 . .
C4_2 N3_2 C2_2 118.4(6) . .
C4_2 N3_2 Pd2 120.0(5) . .
C2_2 N3_2 Pd2 121.6(4) . .
N3_2 C4_2 C5_2 121.9(7) . .
N3_2 C4_2 H4_2 119.0 . .
C5_2 C4_2 H4_2 119.0 . .
C6_2 C5_2 C4_2 119.2(8) . .
C6_2 C5_2 H5_2 120.4 . .
C4_2 C5_2 H5_2 120.4 . .
C5_2 C6_2 C1_2 120.2(8) . .
C5_2 C6_2 H6_2 119.9 . .
C1_2 C6_2 H6_2 119.9 . .
O15_2 B7_2 O21_2 110.2(8) . .
O15_2 B7_2 O8_2 112.0(8) . .
O21_2 B7_2 O8_2 110.4(9) . .
O15_2 B7_2 C1_2 108.2(8) . .
O21_2 B7_2 C1_2 110.1(7) . .
O8_2 B7_2 C1_2 105.8(7) . .
N9_2 O8_2 B7_2 108.9(7) . .
C10_2 N9_2 O8_2 116.0(8) . .
C10_2 N9_2 Fe2 117.4(6) . .
O8_2 N9_2 Fe2 126.5(6) . .
N9_2 C10_2 C11_2 114.1(7) . .
N9_2 C10_2 C10A_2 122.8(8) . .
C11_2 C10_2 C10A_2 123.0(8) . .
N12_2 C11_2 C10_2 109.0(7) . .
N12_2 C11_2 C11A_2 125.1(8) . .
C10_2 C11_2 C11A_2 125.7(8) . .
C11_2 N12_2 O13_2 115.6(7) . .
C11_2 N12_2 Fe2 121.8(6) . .
O13_2 N12_2 Fe2 122.5(6) . .
N12_2 O13_2 B14_2 110.5(7) . .
O20_2 B14_2 O26_2 111.3(8) . .
O20_2 B14_2 O13_2 111.2(8) . .
O26_2 B14_2 O13_2 108.3(7) . .
O20_2 B14_2 C27_2 111.0(6) . .
O26_2 B14_2 C27_2 111.0(7) . .
O13_2 B14_2 C27_2 103.7(7) . .
N16_2 O15_2 B7_2 113.8(8) . .
C17_2 N16_2 O15_2 121.9(8) . .
C17_2 N16_2 Fe2 116.7(7) . .
O15_2 N16_2 Fe2 121.3(7) . .
N16_2 C17_2 C18_2 113.8(8) . .
N16_2 C17_2 C17A_2 126.1(10) . .
C18_2 C17_2 C17A_2 120.1(9) . .
N19_2 C18_2 C17_2 110.4(7) . .
N19_2 C18_2 C18A_2 122.4(8) . .
C17_2 C18_2 C18A_2 127.2(8) . .
C18_2 N19_2 O20_2 117.8(8) . .
C18_2 N19_2 Fe2 120.4(6) . .
O20_2 N19_2 Fe2 121.7(6) . .
N19_2 O20_2 B14_2 115.4(6) . .
N22_2 O21_2 B7_2 113.1(7) . .
C23_2 N22_2 O21_2 118.2(7) . .
C23_2 N22_2 Fe2 120.7(6) . .
O21_2 N22_2 Fe2 121.0(5) . .
N22_2 C23_2 C24_2 111.6(6) . .
N22_2 C23_2 C23A_2 126.0(7) . .
C24_2 C23_2 C23A_2 122.3(7) . .
N25_2 C24_2 C23_2 109.6(6) . .
N25_2 C24_2 C24A_2 126.7(7) . .
C23_2 C24_2 C24A_2 123.7(7) . .
C24_2 N25_2 O26_2 117.2(6) . .
C24_2 N25_2 Fe2 120.4(5) . .
O26_2 N25_2 Fe2 122.3(5) . .
N25_2 O26_2 B14_2 112.6(6) . .
C32_2 C27_2 C28_2 114.5(6) . .
C32_2 C27_2 B14_2 119.2(6) . .
C28_2 C27_2 B14_2 126.3(6) . .
N29_2 C28_2 C27_2 125.2(6) . .
N29_2 C28_2 H28_2 117.4 . .
C27_2 C28_2 H28_2 117.4 . .
C28_2 N29_2 C30_2 117.3(6) . .
C28_2 N29_2 Pd3 126.4(4) . .
C30_2 N29_2 Pd3 116.2(5) . .
N29_2 C30_2 C31_2 122.6(7) . .
N29_2 C30_2 H30_2 118.7 . .
C31_2 C30_2 H30_2 118.7 . .
C30_2 C31_2 C32_2 117.2(7) . .
C30_2 C31_2 H31_2 121.4 . .
C32_2 C31_2 H31_2 121.4 . .
C27_2 C32_2 C31_2 123.0(7) . .
C27_2 C32_2 H32_2 118.5 . .
C31_2 C32_2 H32_2 118.5 . .
C10_2 C10A_2 H10A_2 109.5 . .
C10_2 C10A_2 H10B_2 109.5 . .
H10A_2 C10A_2 H10B_2 109.5 . .
C10_2 C10A_2 H10C_2 109.5 . .
H10A_2 C10A_2 H10C_2 109.5 . .
H10B_2 C10A_2 H10C_2 109.5 . .
C11_2 C11A_2 H11A_2 109.5 . .
C11_2 C11A_2 H11B_2 109.5 . .
H11A_2 C11A_2 H11B_2 109.5 . .
C11_2 C11A_2 H11C_2 109.5 . .
H11A_2 C11A_2 H11C_2 109.5 . .
H11B_2 C11A_2 H11C_2 109.5 . .
C17_2 C17A_2 H17A_2 109.5 . .
C17_2 C17A_2 H17B_2 109.5 . .
H17A_2 C17A_2 H17B_2 109.5 . .
C17_2 C17A_2 H17C_2 109.5 . .
H17A_2 C17A_2 H17C_2 109.5 . .
H17B_2 C17A_2 H17C_2 109.5 . .
C18_2 C18A_2 H18A_2 109.5 . .
C18_2 C18A_2 H18B_2 109.5 . .
H18A_2 C18A_2 H18B_2 109.5 . .
C18_2 C18A_2 H18C_2 109.5 . .
H18A_2 C18A_2 H18C_2 109.5 . .
H18B_2 C18A_2 H18C_2 109.5 . .
C23_2 C23A_2 H23A_2 109.5 . .
C23_2 C23A_2 H23B_2 109.5 . .
H23A_2 C23A_2 H23B_2 109.5 . .
C23_2 C23A_2 H23C_2 109.5 . .
H23A_2 C23A_2 H23C_2 109.5 . .
H23B_2 C23A_2 H23C_2 109.5 . .
C24_2 C24A_2 H24A_2 109.5 . .
C24_2 C24A_2 H24B_2 109.5 . .
H24A_2 C24A_2 H24B_2 109.5 . .
C24_2 C24A_2 H24C_2 109.5 . .
H24A_2 C24A_2 H24C_2 109.5 . .
H24B_2 C24A_2 H24C_2 109.5 . .
C2_3 C1_3 C6_3 114.7(6) . .
C2_3 C1_3 B7_3 122.4(7) . .
C6_3 C1_3 B7_3 122.9(7) . .
N3_3 C2_3 C1_3 125.4(6) . .
N3_3 C2_3 H2_3 117.3 . .
C1_3 C2_3 H2_3 117.3 . .
C4_3 N3_3 C2_3 118.7(6) . .
C4_3 N3_3 Pd2 122.0(5) . .
C2_3 N3_3 Pd2 119.2(4) . .
N3_3 C4_3 C5_3 119.6(7) . .
N3_3 C4_3 H4_3 120.2 . .
C5_3 C4_3 H4_3 120.2 . .
C6_3 C5_3 C4_3 120.7(8) . .
C6_3 C5_3 H5_3 119.7 . .
C4_3 C5_3 H5_3 119.7 . .
C5_3 C6_3 C1_3 120.7(8) . .
C5_3 C6_3 H6_3 119.7 . .
C1_3 C6_3 H6_3 119.7 . .
O15_3 B7_3 O21_3 116.5(10) . .
O15_3 B7_3 O8_3 108.1(9) . .
O21_3 B7_3 O8_3 105.1(11) . .
O15_3 B7_3 C1_3 109.3(9) . .
O21_3 B7_3 C1_3 109.4(8) . .
O8_3 B7_3 C1_3 108.1(8) . .
N9_3 O8_3 B7_3 114.2(7) . .
C10_3 N9_3 O8_3 116.0(8) . .
C10_3 N9_3 Fe3 122.3(6) . .
O8_3 N9_3 Fe3 121.6(7) . .
N9_3 C10_3 C11_3 107.9(7) . .
N9_3 C10_3 C10A_3 129.0(8) . .
C11_3 C10_3 C10A_3 123.1(9) . .
N12_3 C11_3 C11A_3 126.6(8) . .
N12_3 C11_3 C10_3 112.3(8) . .
C11A_3 C11_3 C10_3 120.9(8) . .
C11_3 N12_3 O13_3 114.4(8) . .
C11_3 N12_3 Fe3 120.7(6) . .
O13_3 N12_3 Fe3 124.6(6) . .
N12_3 O13_3 B14_3 110.6(8) . .
O26_3 B14_3 O13_3 107.6(10) . .
O26_3 B14_3 O20_3 121.7(9) . .
O13_3 B14_3 O20_3 101.7(8) . .
O26_3 B14_3 C27_3 106.4(8) . .
O13_3 B14_3 C27_3 109.5(8) . .
O20_3 B14_3 C27_3 109.6(8) . .
N16_3 O15_3 B7_3 113.3(7) . .
C17_3 N16_3 O15_3 115.8(8) . .
C17_3 N16_3 Fe3 121.7(5) . .
O15_3 N16_3 Fe3 122.5(6) . .
N16_3 C17_3 C17A_3 127.9(8) . .
N16_3 C17_3 C18_3 112.1(7) . .
C17A_3 C17_3 C18_3 119.9(8) . .
N19_3 C18_3 C18A_3 123.1(8) . .
N19_3 C18_3 C17_3 110.1(7) . .
C18A_3 C18_3 C17_3 126.7(8) . .
C18_3 N19_3 O20_3 118.1(8) . .
C18_3 N19_3 Fe3 118.1(6) . .
O20_3 N19_3 Fe3 123.4(7) . .
N19_3 O20_3 B14_3 110.0(8) . .
N22_3 O21_3 B7_3 114.0(8) . .
C23_3 N22_3 O21_3 116.1(8) . .
C23_3 N22_3 Fe3 123.5(7) . .
O21_3 N22_3 Fe3 119.8(6) . .
N22_3 C23_3 C24_3 108.1(8) . .
N22_3 C23_3 C23A_3 125.3(9) . .
C24_3 C23_3 C23A_3 126.6(9) . .
N25_3 C24_3 C23_3 111.5(7) . .
N25_3 C24_3 C24A_3 124.7(9) . .
C23_3 C24_3 C24A_3 123.7(9) . .
C24_3 N25_3 O26_3 118.1(7) . .
C24_3 N25_3 Fe3 120.2(6) . .
O26_3 N25_3 Fe3 121.7(6) . .
N25_3 O26_3 B14_3 116.1(7) . .
C28_3 C27_3 C32_3 115.2(6) . .
C28_3 C27_3 B14_3 122.1(7) . .
C32_3 C27_3 B14_3 122.5(7) . .
N29_3 C28_3 C27_3 124.6(6) . .
N29_3 C28_3 H28_3 117.7 . .
C27_3 C28_3 H28_3 117.7 . .
C30_3 N29_3 C28_3 119.6(6) . .
C30_3 N29_3 Pd2 119.2(5) . 5_655
C28_3 N29_3 Pd2 121.1(5) . 5_655
N29_3 C30_3 C31_3 119.9(7) . .
N29_3 C30_3 H30_3 120.0 . .
C31_3 C30_3 H30_3 120.0 . .
C30_3 C31_3 C32_3 120.5(8) . .
C30_3 C31_3 H31_3 119.7 . .
C32_3 C31_3 H31_3 119.7 . .
C31_3 C32_3 C27_3 120.0(8) . .
C31_3 C32_3 H32_3 120.0 . .
C27_3 C32_3 H32_3 120.0 . .
C10_3 C10A_3 H10A_3 109.5 . .
C10_3 C10A_3 H10B_3 109.5 . .
H10A_3 C10A_3 H10B_3 109.5 . .
C10_3 C10A_3 H10C_3 109.5 . .
H10A_3 C10A_3 H10C_3 109.5 . .
H10B_3 C10A_3 H10C_3 109.5 . .
C11_3 C11A_3 H11A_3 109.5 . .
C11_3 C11A_3 H11B_3 109.5 . .
H11A_3 C11A_3 H11B_3 109.5 . .
C11_3 C11A_3 H11C_3 109.5 . .
H11A_3 C11A_3 H11C_3 109.5 . .
H11B_3 C11A_3 H11C_3 109.5 . .
C17_3 C17A_3 H17A_3 109.5 . .
C17_3 C17A_3 H17B_3 109.5 . .
H17A_3 C17A_3 H17B_3 109.5 . .
C17_3 C17A_3 H17C_3 109.5 . .
H17A_3 C17A_3 H17C_3 109.5 . .
H17B_3 C17A_3 H17C_3 109.5 . .
C18_3 C18A_3 H18A_3 109.5 . .
C18_3 C18A_3 H18B_3 109.5 . .
H18A_3 C18A_3 H18B_3 109.5 . .
C18_3 C18A_3 H18C_3 109.5 . .
H18A_3 C18A_3 H18C_3 109.5 . .
H18B_3 C18A_3 H18C_3 109.5 . .
C23_3 C23A_3 H23A_3 109.5 . .
C23_3 C23A_3 H23B_3 109.5 . .
H23A_3 C23A_3 H23B_3 109.5 . .
C23_3 C23A_3 H23C_3 109.5 . .
H23A_3 C23A_3 H23C_3 109.5 . .
H23B_3 C23A_3 H23C_3 109.5 . .
C24_3 C24A_3 H24A_3 109.5 . .
C24_3 C24A_3 H24B_3 109.5 . .
H24A_3 C24A_3 H24B_3 109.5 . .
C24_3 C24A_3 H24C_3 109.5 . .
H24A_3 C24A_3 H24C_3 109.5 . .
H24B_3 C24A_3 H24C_3 109.5 . .
C2_4 C1_4 C6_4 112.7(7) . .
C2_4 C1_4 B7_4 124.3(8) . .
C6_4 C1_4 B7_4 123.0(8) . .
N3_4 C2_4 C1_4 126.6(8) . .
N3_4 C2_4 H2_4 116.7 . .
C1_4 C2_4 H2_4 116.7 . .
C4_4 N3_4 C2_4 117.9(8) . .
C4_4 N3_4 Pd4 118.6(7) . .
C2_4 N3_4 Pd4 123.3(6) . .
N3_4 C4_4 C5_4 121.4(8) . .
N3_4 C4_4 H4_4 119.3 . .
C5_4 C4_4 H4_4 119.3 . .
C6_4 C5_4 C4_4 117.5(8) . .
C6_4 C5_4 H5_4 121.3 . .
C4_4 C5_4 H5_4 121.3 . .
C5_4 C6_4 C1_4 123.9(9) . .
C5_4 C6_4 H6_4 118.1 . .
C1_4 C6_4 H6_4 118.1 . .
O15_4 B7_4 O8_4 110.0(12) . .
O15_4 B7_4 O21_4 109.1(12) . .
O8_4 B7_4 O21_4 111.0(13) . .
O15_4 B7_4 C1_4 111.0(10) . .
O8_4 B7_4 C1_4 106.7(11) . .
O21_4 B7_4 C1_4 109.1(10) . .
N9_4 O8_4 B7_4 116.4(10) . .
C10_4 N9_4 O8_4 120.4(10) . .
C10_4 N9_4 Fe4 119.8(8) . .
O8_4 N9_4 Fe4 119.8(9) . .
N9_4 C10_4 C11_4 111.1(9) . .
N9_4 C10_4 C10A_4 123.1(11) . .
C11_4 C10_4 C10A_4 125.7(12) . .
N12_4 C11_4 C11A_4 130.9(11) . .
N12_4 C11_4 C10_4 107.2(10) . .
C11A_4 C11_4 C10_4 121.8(10) . .
C11_4 N12_4 O13_4 110.3(10) . .
C11_4 N12_4 Fe4 125.7(8) . .
O13_4 N12_4 Fe4 123.5(7) . .
N12_4 O13_4 B14_4 115.8(9) . .
O20_4 B14_4 O26_4 105.7(12) . .
O20_4 B14_4 O13_4 107.9(12) . .
O26_4 B14_4 O13_4 112.5(12) . .
O20_4 B14_4 C27_4 110.3(11) . .
O26_4 B14_4 C27_4 108.4(10) . .
O13_4 B14_4 C27_4 111.8(10) . .
N16_4 O15_4 B7_4 111.6(10) . .
C17_4 N16_4 O15_4 118.0(11) . .
C17_4 N16_4 Fe4 118.3(8) . .
O15_4 N16_4 Fe4 123.7(8) . .
N16_4 C17_4 C17A_4 121.3(10) . .
N16_4 C17_4 C18_4 113.2(10) . .
C17A_4 C17_4 C18_4 125.4(11) . .
N19_4 C18_4 C17_4 110.2(10) . .
N19_4 C18_4 C18A_4 123.1(11) . .
C17_4 C18_4 C18A_4 126.7(11) . .
C18_4 N19_4 O20_4 118.3(11) . .
C18_4 N19_4 Fe4 120.4(8) . .
O20_4 N19_4 Fe4 121.3(9) . .
N19_4 O20_4 B14_4 114.8(11) . .
N22_4 O21_4 B7_4 115.5(9) . .
C23_4 N22_4 O21_4 118.3(9) . .
C23_4 N22_4 Fe4 119.4(8) . .
O21_4 N22_4 Fe4 122.2(7) . .
N22_4 C23_4 C24_4 113.4(9) . .
N22_4 C23_4 C23A_4 125.2(10) . .
C24_4 C23_4 C23A_4 121.4(10) . .
N25_4 C24_4 C23_4 108.1(9) . .
N25_4 C24_4 C24A_4 126.1(10) . .
C23_4 C24_4 C24A_4 125.8(9) . .
C24_4 N25_4 O26_4 114.2(10) . .
C24_4 N25_4 Fe4 121.8(8) . .
O26_4 N25_4 Fe4 124.0(7) . .
N25_4 O26_4 B14_4 113.6(9) . .
C28_4 C27_4 C32_4 115.5(9) . .
C28_4 C27_4 B14_4 119.8(9) . .
C32_4 C27_4 B14_4 124.7(9) . .
N29_4 C28_4 C27_4 124.5(9) . .
N29_4 C28_4 H28_4 117.7 . .
C27_4 C28_4 H28_4 117.7 . .
C30_4 N29_4 C28_4 117.3(9) . .
C30_4 N29_4 Pd4 121.1(7) . 91_466
C28_4 N29_4 Pd4 121.6(7) . 91_466
N29_4 C30_4 C31_4 123.7(10) . .
N29_4 C30_4 H30_4 118.2 . .
C31_4 C30_4 H30_4 118.2 . .
C30_4 C31_4 C32_4 118.3(10) . .
C30_4 C31_4 H31_4 120.9 . .
C32_4 C31_4 H31_4 120.9 . .
C31_4 C32_4 C27_4 120.7(10) . .
C31_4 C32_4 H32_4 119.6 . .
C27_4 C32_4 H32_4 119.6 . .
C10_4 C10A_4 H10A_4 109.5 . .
C10_4 C10A_4 H10B_4 109.5 . .
H10A_4 C10A_4 H10B_4 109.5 . .
C10_4 C10A_4 H10C_4 109.5 . .
H10A_4 C10A_4 H10C_4 109.5 . .
H10B_4 C10A_4 H10C_4 109.5 . .
C11_4 C11A_4 H11A_4 109.5 . .
C11_4 C11A_4 H11B_4 109.5 . .
H11A_4 C11A_4 H11B_4 109.5 . .
C11_4 C11A_4 H11C_4 109.5 . .
H11A_4 C11A_4 H11C_4 109.5 . .
H11B_4 C11A_4 H11C_4 109.5 . .
C17_4 C17A_4 H17A_4 109.5 . .
C17_4 C17A_4 H17B_4 109.5 . .
H17A_4 C17A_4 H17B_4 109.5 . .
C17_4 C17A_4 H17C_4 109.5 . .
H17A_4 C17A_4 H17C_4 109.5 . .
H17B_4 C17A_4 H17C_4 109.5 . .
C18_4 C18A_4 H18A_4 109.5 . .
C18_4 C18A_4 H18B_4 109.5 . .
H18A_4 C18A_4 H18B_4 109.5 . .
C18_4 C18A_4 H18C_4 109.5 . .
H18A_4 C18A_4 H18C_4 109.5 . .
H18B_4 C18A_4 H18C_4 109.5 . .
C23_4 C23A_4 H23A_4 109.5 . .
C23_4 C23A_4 H23B_4 109.5 . .
H23A_4 C23A_4 H23B_4 109.5 . .
C23_4 C23A_4 H23C_4 109.5 . .
H23A_4 C23A_4 H23C_4 109.5 . .
H23B_4 C23A_4 H23C_4 109.5 . .
C24_4 C24A_4 H24A_4 109.5 . .
C24_4 C24A_4 H24B_4 109.5 . .
H24A_4 C24A_4 H24B_4 109.5 . .
C24_4 C24A_4 H24C_4 109.5 . .
H24A_4 C24A_4 H24C_4 109.5 . .
H24B_4 C24A_4 H24C_4 109.5 . .
F4_11 B1_11 F5_11 112.8(7) . .
F4_11 B1_11 F2_11 110.0(8) . .
F5_11 B1_11 F2_11 110.6(9) . .
F4_11 B1_11 F3_11 110.2(9) . .
F5_11 B1_11 F3_11 110.4(7) . .
F2_11 B1_11 F3_11 102.3(7) . .
F3_12 B1_12 F2_12 109.0(8) . .
F3_12 B1_12 F2_12 108.9(8) . 15_656
F2_12 B1_12 F2_12 110.0(8) . 15_656
F3_12 B1_12 F2_12 108.9(8) . 11_665
F2_12 B1_12 F2_12 110.0(8) . 11_665
F2_12 B1_12 F2_12 110.0(8) 15_656 11_665
F2_13a B1_13a F3_13a 104(3) . .
F2_13a B1_13a F5_13a 108(3) . .
F3_13a B1_13a F5_13a 108(3) . .
F2_13a B1_13a F4_13a 105(3) . .
F3_13a B1_13a F4_13a 114(3) . .
F5_13a B1_13a F4_13a 118(4) . .
C2_21b O1_21b C4_21b 110.4(19) . .
O1_21b C2_21b C3_21b 111(2) . .
O1_21b C2_21b H2A_21b 109.5 . .
C3_21b C2_21b H2A_21b 109.5 . .
O1_21b C2_21b H2B_21b 109.5 . .
C3_21b C2_21b H2B_21b 109.5 . .
H2A_21b C2_21b H2B_21b 108.1 . .
C2_21b C3_21b H3A_21b 109.5 . .
C2_21b C3_21b H3B_21b 109.5 . .
H3A_21b C3_21b H3B_21b 109.5 . .
C2_21b C3_21b H3C_21b 109.5 . .
H3A_21b C3_21b H3C_21b 109.5 . .
H3B_21b C3_21b H3C_21b 109.5 . .
C5_21b C4_21b O1_21b 106(3) . .
C5_21b C4_21b H4A_21b 110.5 . .
O1_21b C4_21b H4A_21b 110.5 . .
C5_21b C4_21b H4B_21b 110.5 . .
O1_21b C4_21b H4B_21b 110.5 . .
H4A_21b C4_21b H4B_21b 108.7 . .
C4_21b C5_21b H5A_21b 109.5 . .
C4_21b C5_21b H5B_21b 109.5 . .
H5A_21b C5_21b H5B_21b 109.5 . .
C4_21b C5_21b H5C_21b 109.5 . .
H5A_21b C5_21b H5C_21b 109.5 . .
H5B_21b C5_21b H5C_21b 109.5 . .

loop_
_geom_bond_atom_site_label_1
_geom_bond_atom_site_label_2
_geom_bond_distance
_geom_bond_site_symmetry_2
Pd1 N3_1 2.071(5) 9_656
Pd1 N3_1 2.071(5) 21_556
Pd1 N3_1 2.071(5) 5_655
Pd1 N3_1 2.071(5) .
Fe1 N9_1 1.928(6) .
Fe1 N16_1 1.940(6) .
Fe1 N19_1 1.943(6) .
Fe1 N22_1 1.947(5) .
Fe1 N12_1 1.952(6) .
Fe1 N25_1 1.954(6) .
Pd2 N3_2 2.065(6) .
Pd2 N3_3 2.070(6) .
Pd2 N29_3 2.078(6) 21_556
Pd2 N29_1 2.083(5) .
Fe2 N19_2 1.915(8) .
Fe2 N22_2 1.928(7) .
Fe2 N12_2 1.944(8) .
Fe2 N25_2 1.948(7) .
Fe2 N9_2 1.963(8) .
Fe2 N16_2 1.974(9) .
Pd3 N29_2 2.057(6) 9_656
Pd3 N29_2 2.057(6) 21_556
Pd3 N29_2 2.057(6) 5_655
Pd3 N29_2 2.058(6) .
Fe3 N25_3 1.909(8) .
Fe3 N16_3 1.910(8) .
Fe3 N12_3 1.916(9) .
Fe3 N9_3 1.937(8) .
Fe3 N22_3 1.947(9) .
Fe3 N19_3 1.999(9) .
Pd4 N29_4 2.023(9) 11_665
Pd4 N29_4 2.023(9) 32_656
Pd4 N3_4 2.103(8) 47_566
Pd4 N3_4 2.103(8) .
Fe4 N12_4 1.856(11) .
Fe4 N22_4 1.908(10) .
Fe4 N25_4 1.939(11) .
Fe4 N16_4 1.954(12) .
Fe4 N9_4 1.960(10) .
Fe4 N19_4 1.975(12) .
C1_1 C2_1 1.390(5) .
C1_1 C6_1 1.394(7) .
C1_1 B7_1 1.612(7) .
C2_1 N3_1 1.344(7) .
C2_1 H2_1 0.9500 .
N3_1 C4_1 1.342(7) .
C4_1 C5_1 1.409(9) .
C4_1 H4_1 0.9500 .
C5_1 C6_1 1.382(8) .
C5_1 H5_1 0.9500 .
C6_1 H6_1 0.9500 .
B7_1 O21_1 1.487(8) .
B7_1 O15_1 1.525(8) .
B7_1 O8_1 1.568(8) .
O8_1 N9_1 1.416(7) .
N9_1 C10_1 1.299(8) .
C10_1 C10A_1 1.491(9) .
C10_1 C11_1 1.502(9) .
C11_1 N12_1 1.297(8) .
C11_1 C11A_1 1.527(9) .
N12_1 O13_1 1.379(7) .
O13_1 B14_1 1.556(8) .
B14_1 O20_1 1.497(10) .
B14_1 O26_1 1.497(9) .
B14_1 C27_1 1.637(7) .
O15_1 N16_1 1.402(7) .
N16_1 C17_1 1.313(8) .
C17_1 C17A_1 1.497(9) .
C17_1 C18_1 1.501(9) .
C18_1 N19_1 1.306(8) .
C18_1 C18A_1 1.499(9) .
N19_1 O20_1 1.411(7) .
O21_1 N22_1 1.412(7) .
N22_1 C23_1 1.313(8) .
C23_1 C24_1 1.477(8) .
C23_1 C23A_1 1.510(8) .
C24_1 N25_1 1.313(8) .
C24_1 C24A_1 1.493(8) .
N25_1 O26_1 1.387(7) .
C27_1 C32_1 1.391(8) .
C27_1 C28_1 1.396(5) .
C28_1 N29_1 1.358(7) .
C28_1 H28_1 0.9500 .
N29_1 C30_1 1.335(8) .
C30_1 C31_1 1.413(10) .
C30_1 H30_1 0.9500 .
C31_1 C32_1 1.404(8) .
C31_1 H31_1 0.9500 .
C32_1 H32_1 0.9500 .
C10A_1 H10A_1 0.9800 .
C10A_1 H10B_1 0.9800 .
C10A_1 H10C_1 0.9800 .
C11A_1 H11A_1 0.9800 .
C11A_1 H11B_1 0.9800 .
C11A_1 H11C_1 0.9800 .
C17A_1 H17A_1 0.9800 .
C17A_1 H17B_1 0.9800 .
C17A_1 H17C_1 0.9800 .
C18A_1 H18A_1 0.9800 .
C18A_1 H18B_1 0.9800 .
C18A_1 H18C_1 0.9800 .
C23A_1 H23A_1 0.9800 .
C23A_1 H23B_1 0.9800 .
C23A_1 H23C_1 0.9800 .
C24A_1 H24A_1 0.9800 .
C24A_1 H24B_1 0.9800 .
C24A_1 H24C_1 0.9800 .
C1_2 C2_2 1.387(5) .
C1_2 C6_2 1.417(9) .
C1_2 B7_2 1.613(9) .
C2_2 N3_2 1.366(8) .
C2_2 H2_2 0.9500 .
N3_2 C4_2 1.325(9) .
C4_2 C5_2 1.403(11) .
C4_2 H4_2 0.9500 .
C5_2 C6_2 1.378(10) .
C5_2 H5_2 0.9500 .
C6_2 H6_2 0.9500 .
B7_2 O15_2 1.436(15) .
B7_2 O21_2 1.449(12) .
B7_2 O8_2 1.548(13) .
O8_2 N9_2 1.355(10) .
N9_2 C10_2 1.317(10) .
C10_2 C11_2 1.470(11) .
C10_2 C10A_2 1.516(10) .
C11_2 N12_2 1.304(10) .
C11_2 C11A_2 1.530(10) .
N12_2 O13_2 1.437(10) .
O13_2 B14_2 1.512(13) .
B14_2 O20_2 1.464(12) .
B14_2 O26_2 1.481(11) .
B14_2 C27_2 1.610(9) .
O15_2 N16_2 1.408(11) .
N16_2 C17_2 1.301(11) .
C17_2 C18_2 1.474(11) .
C17_2 C17A_2 1.479(10) .
C18_2 N19_2 1.311(10) .
C18_2 C18A_2 1.527(10) .
N19_2 O20_2 1.366(10) .
O21_2 N22_2 1.443(10) .
N22_2 C23_2 1.309(9) .
C23_2 C24_2 1.481(10) .
C23_2 C23A_2 1.536(9) .
C24_2 N25_2 1.332(9) .
C24_2 C24A_2 1.499(9) .
N25_2 O26_2 1.398(9) .
C27_2 C32_2 1.399(8) .
C27_2 C28_2 1.399(5) .
C28_2 N29_2 1.360(7) .
C28_2 H28_2 0.9500 .
N29_2 C30_2 1.375(8) .
C30_2 C31_2 1.384(11) .
C30_2 H30_2 0.9500 .
C31_2 C32_2 1.401(9) .
C31_2 H31_2 0.9500 .
C32_2 H32_2 0.9500 .
C10A_2 H10A_2 0.9800 .
C10A_2 H10B_2 0.9800 .
C10A_2 H10C_2 0.9800 .
C11A_2 H11A_2 0.9800 .
C11A_2 H11B_2 0.9800 .
C11A_2 H11C_2 0.9800 .
C17A_2 H17A_2 0.9800 .
C17A_2 H17B_2 0.9800 .
C17A_2 H17C_2 0.9800 .
C18A_2 H18A_2 0.9800 .
C18A_2 H18B_2 0.9800 .
C18A_2 H18C_2 0.9800 .
C23A_2 H23A_2 0.9800 .
C23A_2 H23B_2 0.9800 .
C23A_2 H23C_2 0.9800 .
C24A_2 H24A_2 0.9800 .
C24A_2 H24B_2 0.9800 .
C24A_2 H24C_2 0.9800 .
C1_3 C2_3 1.392(5) .
C1_3 C6_3 1.415(9) .
C1_3 B7_3 1.601(9) .
C2_3 N3_3 1.362(8) .
C2_3 H2_3 0.9500 .
N3_3 C4_3 1.356(9) .
C4_3 C5_3 1.402(11) .
C4_3 H4_3 0.9500 .
C5_3 C6_3 1.384(9) .
C5_3 H5_3 0.9500 .
C6_3 H6_3 0.9500 .
B7_3 O15_3 1.460(16) .
B7_3 O21_3 1.485(15) .
B7_3 O8_3 1.505(15) .
O8_3 N9_3 1.383(10) .
N9_3 C10_3 1.309(11) .
C10_3 C11_3 1.488(10) .
C10_3 C10A_3 1.509(10) .
C11_3 N12_3 1.300(10) .
C11_3 C11A_3 1.474(11) .
N12_3 O13_3 1.422(9) .
O13_3 B14_3 1.505(15) .
B14_3 O26_3 1.442(15) .
B14_3 O20_3 1.526(15) .
B14_3 C27_3 1.610(9) .
O15_3 N16_3 1.403(9) .
N16_3 C17_3 1.254(10) .
C17_3 C17A_3 1.496(10) .
C17_3 C18_3 1.530(10) .
C18_3 N19_3 1.287(10) .
C18_3 C18A_3 1.500(11) .
N19_3 O20_3 1.383(10) .
O21_3 N22_3 1.422(11) .
N22_3 C23_3 1.280(10) .
C23_3 C24_3 1.470(11) .
C23_3 C23A_3 1.513(11) .
C24_3 N25_3 1.345(11) .
C24_3 C24A_3 1.500(10) .
N25_3 O26_3 1.394(10) .
C27_3 C28_3 1.394(5) .
C27_3 C32_3 1.423(9) .
C28_3 N29_3 1.357(8) .
C28_3 H28_3 0.9500 .
N29_3 C30_3 1.351(9) .
N29_3 Pd2 2.078(6) 5_655
C30_3 C31_3 1.388(11) .
C30_3 H30_3 0.9500 .
C31_3 C32_3 1.398(9) .
C31_3 H31_3 0.9500 .
C32_3 H32_3 0.9500 .
C10A_3 H10A_3 0.9800 .
C10A_3 H10B_3 0.9800 .
C10A_3 H10C_3 0.9800 .
C11A_3 H11A_3 0.9800 .
C11A_3 H11B_3 0.9800 .
C11A_3 H11C_3 0.9800 .
C17A_3 H17A_3 0.9800 .
C17A_3 H17B_3 0.9800 .
C17A_3 H17C_3 0.9800 .
C18A_3 H18A_3 0.9800 .
C18A_3 H18B_3 0.9800 .
C18A_3 H18C_3 0.9800 .
C23A_3 H23A_3 0.9800 .
C23A_3 H23B_3 0.9800 .
C23A_3 H23C_3 0.9800 .
C24A_3 H24A_3 0.9800 .
C24A_3 H24B_3 0.9800 .
C24A_3 H24C_3 0.9800 .
C1_4 C2_4 1.388(5) .
C1_4 C6_4 1.391(9) .
C1_4 B7_4 1.606(10) .
C2_4 N3_4 1.354(9) .
C2_4 H2_4 0.9500 .
N3_4 C4_4 1.335(9) .
C4_4 C5_4 1.403(12) .
C4_4 H4_4 0.9500 .
C5_4 C6_4 1.385(10) .
C5_4 H5_4 0.9500 .
C6_4 H6_4 0.9500 .
B7_4 O15_4 1.455(18) .
B7_4 O8_4 1.47(2) .
B7_4 O21_4 1.474(17) .
O8_4 N9_4 1.388(14) .
N9_4 C10_4 1.297(12) .
C10_4 C11_4 1.480(13) .
C10_4 C10A_4 1.490(11) .
C11_4 N12_4 1.305(12) .
C11_4 C11A_4 1.471(12) .
N12_4 O13_4 1.380(13) .
O13_4 B14_4 1.502(18) .
B14_4 O20_4 1.461(19) .
B14_4 O26_4 1.477(18) .
B14_4 C27_4 1.590(10) .
O15_4 N16_4 1.406(13) .
N16_4 C17_4 1.308(12) .
C17_4 C17A_4 1.486(12) .
C17_4 C18_4 1.496(13) .
C18_4 N19_4 1.285(13) .
C18_4 C18A_4 1.508(12) .
N19_4 O20_4 1.400(14) .
O21_4 N22_4 1.376(13) .
N22_4 C23_4 1.303(11) .
C23_4 C24_4 1.475(12) .
C23_4 C23A_4 1.510(11) .
C24_4 N25_4 1.296(11) .
C24_4 C24A_4 1.514(12) .
N25_4 O26_4 1.382(13) .
C27_4 C28_4 1.390(5) .
C27_4 C32_4 1.401(10) .
C28_4 N29_4 1.346(9) .
C28_4 H28_4 0.9500 .
N29_4 C30_4 1.341(11) .
N29_4 Pd4 2.023(9) 91_466
C30_4 C31_4 1.354(13) .
C30_4 H30_4 0.9500 .
C31_4 C32_4 1.392(11) .
C31_4 H31_4 0.9500 .
C32_4 H32_4 0.9500 .
C10A_4 H10A_4 0.9800 .
C10A_4 H10B_4 0.9800 .
C10A_4 H10C_4 0.9800 .
C11A_4 H11A_4 0.9800 .
C11A_4 H11B_4 0.9800 .
C11A_4 H11C_4 0.9800 .
C17A_4 H17A_4 0.9800 .
C17A_4 H17B_4 0.9800 .
C17A_4 H17C_4 0.9800 .
C18A_4 H18A_4 0.9800 .
C18A_4 H18B_4 0.9800 .
C18A_4 H18C_4 0.9800 .
C23A_4 H23A_4 0.9800 .
C23A_4 H23B_4 0.9800 .
C23A_4 H23C_4 0.9800 .
C24A_4 H24A_4 0.9800 .
C24A_4 H24B_4 0.9800 .
C24A_4 H24C_4 0.9800 .
B1_11 F4_11 1.338(12) .
B1_11 F5_11 1.396(10) .
B1_11 F2_11 1.425(13) .
B1_11 F3_11 1.431(11) .
B1_12 F3_12 1.35(2) .
B1_12 F2_12 1.416(10) .
B1_12 F2_12 1.416(10) 15_656
B1_12 F2_12 1.416(10) 11_665
B1_13a F2_13a 1.29(3) .
B1_13a F3_13a 1.32(3) .
B1_13a F5_13a 1.33(3) .
B1_13a F4_13a 1.36(3) .
O1_21b C2_21b 1.34(3) .
O1_21b C4_21b 1.45(3) .
C2_21b C3_21b 1.47(3) .
C2_21b H2A_21b 0.9900 .
C2_21b H2B_21b 0.9900 .
C3_21b H3A_21b 0.9800 .
C3_21b H3B_21b 0.9800 .
C3_21b H3C_21b 0.9800 .
C4_21b C5_21b 1.34(4) .
C4_21b H4A_21b 0.9900 .
C4_21b H4B_21b 0.9900 .
C5_21b H5A_21b 0.9800 .
C5_21b H5B_21b 0.9800 .
C5_21b H5C_21b 0.9800 .

loop_
_geom_torsion_atom_site_label_1
_geom_torsion_atom_site_label_2
_geom_torsion_atom_site_label_3
_geom_torsion_atom_site_label_4
_geom_torsion
_geom_torsion_site_symmetry_1
_geom_torsion_site_symmetry_4
C6_1 C1_1 C2_1 N3_1 1.6(9) . .
B7_1 C1_1 C2_1 N3_1 -176.4(6) . .
C1_1 C2_1 N3_1 C4_1 -1.5(9) . .
C1_1 C2_1 N3_1 Pd1 179.3(5) . .
C2_1 N3_1 C4_1 C5_1 1.4(10) . .
Pd1 N3_1 C4_1 C5_1 -179.5(5) . .
N3_1 C4_1 C5_1 C6_1 -1.4(11) . .
C4_1 C5_1 C6_1 C1_1 1.6(10) . .
C2_1 C1_1 C6_1 C5_1 -1.7(9) . .
B7_1 C1_1 C6_1 C5_1 176.3(6) . .
C2_1 C1_1 B7_1 O21_1 139.0(6) . .
C6_1 C1_1 B7_1 O21_1 -38.8(8) . .
C2_1 C1_1 B7_1 O15_1 18.0(7) . .
C6_1 C1_1 B7_1 O15_1 -159.7(5) . .
C2_1 C1_1 B7_1 O8_1 -100.7(6) . .
C6_1 C1_1 B7_1 O8_1 81.5(7) . .
O21_1 B7_1 O8_1 N9_1 -69.7(6) . .
O15_1 B7_1 O8_1 N9_1 53.5(6) . .
C1_1 B7_1 O8_1 N9_1 170.8(5) . .
B7_1 O8_1 N9_1 C10_1 -158.1(6) . .
B7_1 O8_1 N9_1 Fe1 14.6(7) . .
O8_1 N9_1 C10_1 C10A_1 -3.9(11) . .
Fe1 N9_1 C10_1 C10A_1 -176.7(7) . .
O8_1 N9_1 C10_1 C11_1 176.6(6) . .
Fe1 N9_1 C10_1 C11_1 3.8(8) . .
N9_1 C10_1 C11_1 N12_1 -7.9(9) . .
C10A_1 C10_1 C11_1 N12_1 172.6(8) . .
N9_1 C10_1 C11_1 C11A_1 171.8(8) . .
C10A_1 C10_1 C11_1 C11A_1 -7.7(12) . .
C10_1 C11_1 N12_1 O13_1 176.4(6) . .
C11A_1 C11_1 N12_1 O13_1 -3.3(11) . .
C10_1 C11_1 N12_1 Fe1 8.9(8) . .
C11A_1 C11_1 N12_1 Fe1 -170.8(7) . .
C11_1 N12_1 O13_1 B14_1 -150.6(7) . .
Fe1 N12_1 O13_1 B14_1 16.3(8) . .
N12_1 O13_1 B14_1 O20_1 -72.6(7) . .
N12_1 O13_1 B14_1 O26_1 52.9(7) . .
N12_1 O13_1 B14_1 C27_1 171.5(5) . .
O21_1 B7_1 O15_1 N16_1 53.6(6) . .
O8_1 B7_1 O15_1 N16_1 -69.0(6) . .
C1_1 B7_1 O15_1 N16_1 173.2(4) . .
B7_1 O15_1 N16_1 C17_1 -150.2(5) . .
B7_1 O15_1 N16_1 Fe1 13.9(6) . .
O15_1 N16_1 C17_1 C17A_1 -3.7(9) . .
Fe1 N16_1 C17_1 C17A_1 -168.4(6) . .
O15_1 N16_1 C17_1 C18_1 174.4(5) . .
Fe1 N16_1 C17_1 C18_1 9.7(7) . .
N16_1 C17_1 C18_1 N19_1 -8.4(8) . .
C17A_1 C17_1 C18_1 N19_1 169.7(7) . .
N16_1 C17_1 C18_1 C18A_1 168.3(7) . .
C17A_1 C17_1 C18_1 C18A_1 -13.6(11) . .
C18A_1 C18_1 N19_1 O20_1 -1.8(10) . .
C17_1 C18_1 N19_1 O20_1 175.0(5) . .
C18A_1 C18_1 N19_1 Fe1 -172.7(6) . .
C17_1 C18_1 N19_1 Fe1 4.1(8) . .
C18_1 N19_1 O20_1 B14_1 -159.4(6) . .
Fe1 N19_1 O20_1 B14_1 11.3(7) . .
O26_1 B14_1 O20_1 N19_1 -66.7(6) . .
O13_1 B14_1 O20_1 N19_1 56.6(6) . .
C27_1 B14_1 O20_1 N19_1 172.8(5) . .
O15_1 B7_1 O21_1 N22_1 -69.4(6) . .
O8_1 B7_1 O21_1 N22_1 52.8(6) . .
C1_1 B7_1 O21_1 N22_1 171.9(5) . .
B7_1 O21_1 N22_1 C23_1 -152.2(5) . .
B7_1 O21_1 N22_1 Fe1 14.8(6) . .
O21_1 N22_1 C23_1 C24_1 175.6(5) . .
Fe1 N22_1 C23_1 C24_1 8.2(7) . .
O21_1 N22_1 C23_1 C23A_1 -5.3(9) . .
Fe1 N22_1 C23_1 C23A_1 -172.7(5) . .
N22_1 C23_1 C24_1 N25_1 -8.3(8) . .
C23A_1 C23_1 C24_1 N25_1 172.6(6) . .
N22_1 C23_1 C24_1 C24A_1 174.6(6) . .
C23A_1 C23_1 C24_1 C24A_1 -4.5(10) . .
C23_1 C24_1 N25_1 O26_1 174.6(5) . .
C24A_1 C24_1 N25_1 O26_1 -8.2(9) . .
C23_1 C24_1 N25_1 Fe1 5.2(7) . .
C24A_1 C24_1 N25_1 Fe1 -177.6(5) . .
C24_1 N25_1 O26_1 B14_1 -154.2(6) . .
Fe1 N25_1 O26_1 B14_1 14.9(7) . .
O20_1 B14_1 O26_1 N25_1 52.2(7) . .
O13_1 B14_1 O26_1 N25_1 -70.4(6) . .
C27_1 B14_1 O26_1 N25_1 171.7(5) . .
O20_1 B14_1 C27_1 C32_1 33.7(8) . .
O26_1 B14_1 C27_1 C32_1 -89.9(8) . .
O13_1 B14_1 C27_1 C32_1 150.8(6) . .
O20_1 B14_1 C27_1 C28_1 -150.7(6) . .
O26_1 B14_1 C27_1 C28_1 85.6(7) . .
O13_1 B14_1 C27_1 C28_1 -33.7(8) . .
C32_1 C27_1 C28_1 N29_1 0.0(9) . .
B14_1 C27_1 C28_1 N29_1 -175.7(6) . .
C27_1 C28_1 N29_1 C30_1 0.5(9) . .
C27_1 C28_1 N29_1 Pd2 -176.1(5) . .
C28_1 N29_1 C30_1 C31_1 -0.5(10) . .
Pd2 N29_1 C30_1 C31_1 176.1(6) . .
N29_1 C30_1 C31_1 C32_1 0.1(11) . .
C28_1 C27_1 C32_1 C31_1 -0.5(10) . .
B14_1 C27_1 C32_1 C31_1 175.2(7) . .
C30_1 C31_1 C32_1 C27_1 0.4(11) . .
C6_2 C1_2 C2_2 N3_2 1.1(13) . .
B7_2 C1_2 C2_2 N3_2 -177.9(9) . .
C1_2 C2_2 N3_2 C4_2 0.2(13) . .
C1_2 C2_2 N3_2 Pd2 178.7(7) . .
C2_2 N3_2 C4_2 C5_2 -2.8(15) . .
Pd2 N3_2 C4_2 C5_2 178.7(9) . .
N3_2 C4_2 C5_2 C6_2 4.0(18) . .
C4_2 C5_2 C6_2 C1_2 -2.5(18) . .
C2_2 C1_2 C6_2 C5_2 0.1(15) . .
B7_2 C1_2 C6_2 C5_2 179.2(12) . .
C2_2 C1_2 B7_2 O15_2 73.5(11) . .
C6_2 C1_2 B7_2 O15_2 -105.5(11) . .
C2_2 C1_2 B7_2 O21_2 -47.0(14) . .
C6_2 C1_2 B7_2 O21_2 133.9(11) . .
C2_2 C1_2 B7_2 O8_2 -166.4(9) . .
C6_2 C1_2 B7_2 O8_2 14.6(13) . .
O15_2 B7_2 O8_2 N9_2 -71.0(10) . .
O21_2 B7_2 O8_2 N9_2 52.2(11) . .
C1_2 B7_2 O8_2 N9_2 171.3(8) . .
B7_2 O8_2 N9_2 C10_2 -159.5(9) . .
B7_2 O8_2 N9_2 Fe2 17.5(12) . .
O8_2 N9_2 C10_2 C11_2 -176.9(8) . .
Fe2 N9_2 C10_2 C11_2 5.9(11) . .
O8_2 N9_2 C10_2 C10A_2 0.5(13) . .
Fe2 N9_2 C10_2 C10A_2 -176.8(8) . .
N9_2 C10_2 C11_2 N12_2 -7.0(11) . .
C10A_2 C10_2 C11_2 N12_2 175.6(9) . .
N9_2 C10_2 C11_2 C11A_2 168.7(9) . .
C10A_2 C10_2 C11_2 C11A_2 -8.6(14) . .
C10_2 C11_2 N12_2 O13_2 -179.1(8) . .
C11A_2 C11_2 N12_2 O13_2 5.1(14) . .
C10_2 C11_2 N12_2 Fe2 5.4(11) . .
C11A_2 C11_2 N12_2 Fe2 -170.4(8) . .
C11_2 N12_2 O13_2 B14_2 -160.9(8) . .
Fe2 N12_2 O13_2 B14_2 14.6(11) . .
N12_2 O13_2 B14_2 O20_2 50.9(10) . .
N12_2 O13_2 B14_2 O26_2 -71.7(9) . .
N12_2 O13_2 B14_2 C27_2 170.3(7) . .
O21_2 B7_2 O15_2 N16_2 -70.6(10) . .
O8_2 B7_2 O15_2 N16_2 52.7(10) . .
C1_2 B7_2 O15_2 N16_2 168.9(7) . .
B7_2 O15_2 N16_2 C17_2 -160.8(10) . .
B7_2 O15_2 N16_2 Fe2 15.4(11) . .
O15_2 N16_2 C17_2 C18_2 -179.8(9) . .
Fe2 N16_2 C17_2 C18_2 3.9(11) . .
O15_2 N16_2 C17_2 C17A_2 2.9(16) . .
Fe2 N16_2 C17_2 C17A_2 -173.5(8) . .
N16_2 C17_2 C18_2 N19_2 -6.1(11) . .
C17A_2 C17_2 C18_2 N19_2 171.5(9) . .
N16_2 C17_2 C18_2 C18A_2 172.4(9) . .
C17A_2 C17_2 C18_2 C18A_2 -10.1(13) . .
C17_2 C18_2 N19_2 O20_2 -178.6(8) . .
C18A_2 C18_2 N19_2 O20_2 2.9(13) . .
C17_2 C18_2 N19_2 Fe2 5.8(10) . .
C18A_2 C18_2 N19_2 Fe2 -172.7(7) . .
C18_2 N19_2 O20_2 B14_2 -159.0(9) . .
Fe2 N19_2 O20_2 B14_2 16.5(13) . .
O26_2 B14_2 O20_2 N19_2 50.4(11) . .
O13_2 B14_2 O20_2 N19_2 -70.5(10) . .
C27_2 B14_2 O20_2 N19_2 174.6(8) . .
O15_2 B7_2 O21_2 N22_2 51.3(11) . .
O8_2 B7_2 O21_2 N22_2 -72.9(12) . .
C1_2 B7_2 O21_2 N22_2 170.6(9) . .
B7_2 O21_2 N22_2 C23_2 -156.4(11) . .
B7_2 O21_2 N22_2 Fe2 19.6(13) . .
O21_2 N22_2 C23_2 C24_2 -174.7(10) . .
Fe2 N22_2 C23_2 C24_2 9.3(13) . .
O21_2 N22_2 C23_2 C23A_2 4.9(17) . .
Fe2 N22_2 C23_2 C23A_2 -171.1(10) . .
N22_2 C23_2 C24_2 N25_2 -5.4(13) . .
C23A_2 C23_2 C24_2 N25_2 175.0(10) . .
N22_2 C23_2 C24_2 C24A_2 172.4(12) . .
C23A_2 C23_2 C24_2 C24A_2 -7.2(16) . .
C23_2 C24_2 N25_2 O26_2 -176.2(9) . .
C24A_2 C24_2 N25_2 O26_2 6.1(16) . .
C23_2 C24_2 N25_2 Fe2 -0.4(12) . .
C24A_2 C24_2 N25_2 Fe2 -178.1(10) . .
C24_2 N25_2 O26_2 B14_2 -169.6(9) . .
Fe2 N25_2 O26_2 B14_2 14.6(12) . .
O20_2 B14_2 O26_2 N25_2 -66.6(11) . .
O13_2 B14_2 O26_2 N25_2 55.9(10) . .
C27_2 B14_2 O26_2 N25_2 169.2(8) . .
O20_2 B14_2 C27_2 C32_2 49.5(12) . .
O26_2 B14_2 C27_2 C32_2 173.9(9) . .
O13_2 B14_2 C27_2 C32_2 -70.0(10) . .
O20_2 B14_2 C27_2 C28_2 -131.6(9) . .
O26_2 B14_2 C27_2 C28_2 -7.2(13) . .
O13_2 B14_2 C27_2 C28_2 108.9(9) . .
C32_2 C27_2 C28_2 N29_2 -0.3(11) . .
B14_2 C27_2 C28_2 N29_2 -179.3(8) . .
C27_2 C28_2 N29_2 C30_2 1.7(11) . .
C27_2 C28_2 N29_2 Pd3 177.9(6) . .
C28_2 N29_2 C30_2 C31_2 0.8(12) . .
Pd3 N29_2 C30_2 C31_2 -175.8(7) . .
N29_2 C30_2 C31_2 C32_2 -4.4(13) . .
C28_2 C27_2 C32_2 C31_2 -3.6(13) . .
B14_2 C27_2 C32_2 C31_2 175.4(9) . .
C30_2 C31_2 C32_2 C27_2 5.9(14) . .
C6_3 C1_3 C2_3 N3_3 1.8(13) . .
B7_3 C1_3 C2_3 N3_3 -177.5(10) . .
C1_3 C2_3 N3_3 C4_3 -4.7(13) . .
C1_3 C2_3 N3_3 Pd2 178.2(7) . .
C2_3 N3_3 C4_3 C5_3 4.7(13) . .
Pd2 N3_3 C4_3 C5_3 -178.3(8) . .
N3_3 C4_3 C5_3 C6_3 -2.1(15) . .
C4_3 C5_3 C6_3 C1_3 -0.8(16) . .
C2_3 C1_3 C6_3 C5_3 1.0(14) . .
B7_3 C1_3 C6_3 C5_3 -179.8(11) . .
C2_3 C1_3 B7_3 O15_3 -70.1(13) . .
C6_3 C1_3 B7_3 O15_3 110.7(11) . .
C2_3 C1_3 B7_3 O21_3 161.2(10) . .
C6_3 C1_3 B7_3 O21_3 -17.9(15) . .
C2_3 C1_3 B7_3 O8_3 47.3(14) . .
C6_3 C1_3 B7_3 O8_3 -131.9(11) . .
O15_3 B7_3 O8_3 N9_3 -67.7(12) . .
O21_3 B7_3 O8_3 N9_3 57.4(12) . .
C1_3 B7_3 O8_3 N9_3 174.1(9) . .
B7_3 O8_3 N9_3 C10_3 -165.7(11) . .
B7_3 O8_3 N9_3 Fe3 10.7(14) . .
O8_3 N9_3 C10_3 C11_3 179.6(10) . .
Fe3 N9_3 C10_3 C11_3 3.3(13) . .
O8_3 N9_3 C10_3 C10A_3 1.8(18) . .
Fe3 N9_3 C10_3 C10A_3 -174.5(10) . .
N9_3 C10_3 C11_3 N12_3 -4.9(13) . .
C10A_3 C10_3 C11_3 N12_3 173.1(11) . .
N9_3 C10_3 C11_3 C11A_3 172.0(11) . .
C10A_3 C10_3 C11_3 C11A_3 -10.0(17) . .
C11A_3 C11_3 N12_3 O13_3 2.3(16) . .
C10_3 C11_3 N12_3 O13_3 178.9(9) . .
C11A_3 C11_3 N12_3 Fe3 -171.8(10) . .
C10_3 C11_3 N12_3 Fe3 4.9(12) . .
C11_3 N12_3 O13_3 B14_3 -164.1(10) . .
Fe3 N12_3 O13_3 B14_3 9.7(13) . .
N12_3 O13_3 B14_3 O26_3 -66.5(10) . .
N12_3 O13_3 B14_3 O20_3 62.5(10) . .
N12_3 O13_3 B14_3 C27_3 178.4(9) . .
O21_3 B7_3 O15_3 N16_3 -64.5(13) . .
O8_3 B7_3 O15_3 N16_3 53.5(12) . .
C1_3 B7_3 O15_3 N16_3 170.9(9) . .
B7_3 O15_3 N16_3 C17_3 -165.5(10) . .
B7_3 O15_3 N16_3 Fe3 13.9(13) . .
O15_3 N16_3 C17_3 C17A_3 2.8(15) . .
Fe3 N16_3 C17_3 C17A_3 -176.6(8) . .
O15_3 N16_3 C17_3 C18_3 179.4(9) . .
Fe3 N16_3 C17_3 C18_3 0.1(11) . .
N16_3 C17_3 C18_3 N19_3 -5.4(12) . .
C17A_3 C17_3 C18_3 N19_3 171.6(9) . .
N16_3 C17_3 C18_3 C18A_3 177.3(11) . .
C17A_3 C17_3 C18_3 C18A_3 -5.8(15) . .
C18A_3 C18_3 N19_3 O20_3 -1.7(15) . .
C17_3 C18_3 N19_3 O20_3 -179.1(8) . .
C18A_3 C18_3 N19_3 Fe3 -174.3(9) . .
C17_3 C18_3 N19_3 Fe3 8.2(11) . .
C18_3 N19_3 O20_3 B14_3 -153.3(10) . .
Fe3 N19_3 O20_3 B14_3 18.9(11) . .
O26_3 B14_3 O20_3 N19_3 41.6(12) . .
O13_3 B14_3 O20_3 N19_3 -77.7(9) . .
C27_3 B14_3 O20_3 N19_3 166.5(8) . .
O15_3 B7_3 O21_3 N22_3 47.2(15) . .
O8_3 B7_3 O21_3 N22_3 -72.4(13) . .
C1_3 B7_3 O21_3 N22_3 171.7(10) . .
B7_3 O21_3 N22_3 C23_3 -154.4(12) . .
B7_3 O21_3 N22_3 Fe3 16.2(16) . .
O21_3 N22_3 C23_3 C24_3 -178.5(11) . .
Fe3 N22_3 C23_3 C24_3 11.3(14) . .
O21_3 N22_3 C23_3 C23A_3 0.5(18) . .
Fe3 N22_3 C23_3 C23A_3 -169.7(10) . .
N22_3 C23_3 C24_3 N25_3 -7.6(13) . .
C23A_3 C23_3 C24_3 N25_3 173.4(11) . .
N22_3 C23_3 C24_3 C24A_3 171.7(11) . .
C23A_3 C23_3 C24_3 C24A_3 -7.3(17) . .
C23_3 C24_3 N25_3 O26_3 179.7(9) . .
C24A_3 C24_3 N25_3 O26_3 0.4(15) . .
C23_3 C24_3 N25_3 Fe3 1.7(12) . .
C24A_3 C24_3 N25_3 Fe3 -177.6(9) . .
C24_3 N25_3 O26_3 B14_3 -169.5(10) . .
Fe3 N25_3 O26_3 B14_3 8.5(13) . .
O13_3 B14_3 O26_3 N25_3 58.0(12) . .
O20_3 B14_3 O26_3 N25_3 -58.5(14) . .
C27_3 B14_3 O26_3 N25_3 175.1(9) . .
O26_3 B14_3 C27_3 C28_3 84.6(12) . .
O13_3 B14_3 C27_3 C28_3 -159.5(9) . .
O20_3 B14_3 C27_3 C28_3 -48.7(13) . .
O26_3 B14_3 C27_3 C32_3 -88.8(12) . .
O13_3 B14_3 C27_3 C32_3 27.1(14) . .
O20_3 B14_3 C27_3 C32_3 137.9(10) . .
C32_3 C27_3 C28_3 N29_3 0.8(13) . .
B14_3 C27_3 C28_3 N29_3 -173.1(9) . .
C27_3 C28_3 N29_3 C30_3 -1.2(13) . .
C27_3 C28_3 N29_3 Pd2 -177.6(7) . 5_655
C28_3 N29_3 C30_3 C31_3 -1.5(13) . .
Pd2 N29_3 C30_3 C31_3 174.9(8) 5_655 .
N29_3 C30_3 C31_3 C32_3 4.5(16) . .
C30_3 C31_3 C32_3 C27_3 -4.9(16) . .
C28_3 C27_3 C32_3 C31_3 2.3(14) . .
B14_3 C27_3 C32_3 C31_3 176.1(11) . .
C6_4 C1_4 C2_4 N3_4 -2.4(15) . .
B7_4 C1_4 C2_4 N3_4 175.4(13) . .
C1_4 C2_4 N3_4 C4_4 3.3(16) . .
C1_4 C2_4 N3_4 Pd4 177.6(9) . .
C2_4 N3_4 C4_4 C5_4 -2.4(15) . .
Pd4 N3_4 C4_4 C5_4 -177.1(8) . .
N3_4 C4_4 C5_4 C6_4 1.0(15) . .
C4_4 C5_4 C6_4 C1_4 -0.1(16) . .
C2_4 C1_4 C6_4 C5_4 0.7(15) . .
B7_4 C1_4 C6_4 C5_4 -177.0(13) . .
C2_4 C1_4 B7_4 O15_4 152.1(12) . .
C6_4 C1_4 B7_4 O15_4 -30.4(17) . .
C2_4 C1_4 B7_4 O8_4 -88.1(14) . .
C6_4 C1_4 B7_4 O8_4 89.4(15) . .
C2_4 C1_4 B7_4 O21_4 31.9(18) . .
C6_4 C1_4 B7_4 O21_4 -150.6(13) . .
O15_4 B7_4 O8_4 N9_4 -57.1(15) . .
O21_4 B7_4 O8_4 N9_4 63.6(16) . .
C1_4 B7_4 O8_4 N9_4 -177.6(11) . .
B7_4 O8_4 N9_4 C10_4 172.0(14) . .
B7_4 O8_4 N9_4 Fe4 -9.8(18) . .
O8_4 N9_4 C10_4 C11_4 177.4(13) . .
Fe4 N9_4 C10_4 C11_4 -0.8(15) . .
O8_4 N9_4 C10_4 C10A_4 0(2) . .
Fe4 N9_4 C10_4 C10A_4 -177.7(11) . .
N9_4 C10_4 C11_4 N12_4 6.4(15) . .
C10A_4 C10_4 C11_4 N12_4 -176.8(13) . .
N9_4 C10_4 C11_4 C11A_4 -178.0(13) . .
C10A_4 C10_4 C11_4 C11A_4 -1(2) . .
C11A_4 C11_4 N12_4 O13_4 2.2(19) . .
C10_4 C11_4 N12_4 O13_4 177.2(12) . .
C11A_4 C11_4 N12_4 Fe4 174.2(12) . .
C10_4 C11_4 N12_4 Fe4 -10.7(15) . .
N22_4 Fe4 N12_4 C11_4 -59.2(15) . .
N25_4 Fe4 N12_4 C11_4 -125.4(12) . .
N16_4 Fe4 N12_4 C11_4 81.0(13) . .
N9_4 Fe4 N12_4 C11_4 8.5(11) . .
N19_4 Fe4 N12_4 C11_4 151.5(12) . .
N22_4 Fe4 N12_4 O13_4 111.9(11) . .
N25_4 Fe4 N12_4 O13_4 45.7(12) . .
N16_4 Fe4 N12_4 O13_4 -108.0(12) . .
N19_4 Fe4 N12_4 O13_4 -37.4(12) . .
C11_4 N12_4 O13_4 B14_4 161.2(13) . .
Fe4 N12_4 O13_4 B14_4 -11.1(18) . .
N12_4 O13_4 B14_4 O20_4 66.2(16) . .
N12_4 O13_4 B14_4 O26_4 -50.1(17) . .
N12_4 O13_4 B14_4 C27_4 -172.4(12) . .
O8_4 B7_4 O15_4 N16_4 67.2(13) . .
O21_4 B7_4 O15_4 N16_4 -54.7(15) . .
C1_4 B7_4 O15_4 N16_4 -174.9(11) . .
B7_4 O15_4 N16_4 C17_4 166.9(13) . .
B7_4 O15_4 N16_4 Fe4 -10.7(16) . .
O15_4 N16_4 C17_4 C17A_4 -2.9(17) . .
Fe4 N16_4 C17_4 C17A_4 174.8(11) . .
O15_4 N16_4 C17_4 C18_4 176.5(11) . .
Fe4 N16_4 C17_4 C18_4 -5.8(14) . .
N16_4 C17_4 C18_4 N19_4 6.8(15) . .
C17A_4 C17_4 C18_4 N19_4 -173.8(14) . .
N16_4 C17_4 C18_4 C18A_4 -173.7(13) . .
C17A_4 C17_4 C18_4 C18A_4 6(2) . .
C17_4 C18_4 N19_4 O20_4 175.8(12) . .
C18A_4 C18_4 N19_4 O20_4 -4(2) . .
C17_4 C18_4 N19_4 Fe4 -5.1(15) . .
C18A_4 C18_4 N19_4 Fe4 175.4(11) . .
C18_4 N19_4 O20_4 B14_4 166.7(14) . .
Fe4 N19_4 O20_4 B14_4 -12.4(18) . .
O26_4 B14_4 O20_4 N19_4 70.1(15) . .
O13_4 B14_4 O20_4 N19_4 -50.5(16) . .
C27_4 B14_4 O20_4 N19_4 -172.9(11) . .
O15_4 B7_4 O21_4 N22_4 67.3(18) . .
O8_4 B7_4 O21_4 N22_4 -53.9(18) . .
C1_4 B7_4 O21_4 N22_4 -171.2(13) . .
B7_4 O21_4 N22_4 C23_4 170.7(15) . .
B7_4 O21_4 N22_4 Fe4 -8(2) . .
O21_4 N22_4 C23_4 C24_4 177.9(16) . .
Fe4 N22_4 C23_4 C24_4 -3.4(19) . .
O21_4 N22_4 C23_4 C23A_4 -2(2) . .
Fe4 N22_4 C23_4 C23A_4 176.8(15) . .
N22_4 C23_4 C24_4 N25_4 5.0(19) . .
C23A_4 C23_4 C24_4 N25_4 -175.2(16) . .
N22_4 C23_4 C24_4 C24A_4 -175.0(17) . .
C23A_4 C23_4 C24_4 C24A_4 5(2) . .
C23_4 C24_4 N25_4 O26_4 177.9(15) . .
C24A_4 C24_4 N25_4 O26_4 -2(2) . .
C23_4 C24_4 N25_4 Fe4 -4.9(17) . .
C24A_4 C24_4 N25_4 Fe4 175.2(14) . .
C24_4 N25_4 O26_4 B14_4 167.8(14) . .
Fe4 N25_4 O26_4 B14_4 -9.4(19) . .
O20_4 B14_4 O26_4 N25_4 -58.2(15) . .
O13_4 B14_4 O26_4 N25_4 59.4(17) . .
C27_4 B14_4 O26_4 N25_4 -176.5(12) . .
O20_4 B14_4 C27_4 C28_4 -41.4(16) . .
O26_4 B14_4 C27_4 C28_4 73.9(16) . .
O13_4 B14_4 C27_4 C28_4 -161.5(12) . .
O20_4 B14_4 C27_4 C32_4 139.9(13) . .
O26_4 B14_4 C27_4 C32_4 -104.8(14) . .
O13_4 B14_4 C27_4 C32_4 19.8(18) . .
C32_4 C27_4 C28_4 N29_4 -0.7(15) . .
B14_4 C27_4 C28_4 N29_4 -179.5(12) . .
C27_4 C28_4 N29_4 C30_4 -0.4(15) . .
C27_4 C28_4 N29_4 Pd4 179.5(8) . 91_466
C28_4 N29_4 C30_4 C31_4 0.9(16) . .
Pd4 N29_4 C30_4 C31_4 -178.9(9) 91_466 .
N29_4 C30_4 C31_4 C32_4 -0.4(17) . .
C30_4 C31_4 C32_4 C27_4 -0.7(17) . .
C28_4 C27_4 C32_4 C31_4 1.2(15) . .
B14_4 C27_4 C32_4 C31_4 179.9(13) . .
C4_21b O1_21b C2_21b C3_21b 172(2) . .
C2_21b O1_21b C4_21b C5_21b -180(3) . .
